data_4506886
loop_
_publ_author_name
'Banerjee, Manish'
'Srinivasan, Nagendra Babu'
'Zhu, Huaizhi'
'Kim, Sun Ja'
'Xu, Ke'
'Winter, Manuela'
'Becker, Hans-Werner'
'Rogalla, Detlef'
'de los Arcos, Teresa'
'Bekermann, Daniela'
'Barreca, Davide'
'Fischer, Roland A.'
'Devi, Anjana'

_publ_section_title
;
 Fabrication of ZrO2and ZrN Films by Metalorganic Chemical Vapor
 Deposition Employing New Zr Precursors
;
_journal_issue 10
_journal_name_full 'Crystal Growth &amp; Design'
_journal_page_first 5079
_journal_paper_doi 10.1021/cg3010147
_journal_volume 12
_journal_year 2012
_chemical_formula_sum 'C127 H280 N32 Zr4'
_chemical_formula_weight 2620.71
_chemical_name_systematic
; 
 ? 
;
_space_group_IT_number 14
_symmetry_cell_setting monoclinic
_symmetry_space_group_name_Hall '-P 2ybc'
_symmetry_space_group_name_H-M 'P 1 21/c 1'
_atom_sites_solution_hydrogens geom
_atom_sites_solution_primary direct
_atom_sites_solution_secondary difmap
_audit_creation_method SHELXL-97
_cell_angle_alpha 90.00
_cell_angle_beta 95.285(4)
_cell_angle_gamma 90.00
_cell_formula_units_Z 2
_cell_length_a 10.5241(4)
_cell_length_b 38.9877(14)
_cell_length_c 18.2981(8)
_cell_measurement_reflns_used 5587
_cell_measurement_temperature 111(2)
_cell_measurement_theta_max 28.443
_cell_measurement_theta_min 2.818
_cell_volume 7476.0(5)
_computing_cell_refinement 'CrysAlisPro 1.171.35.15, Agilent Techn.'
_computing_data_collection 'CrysAlisPro 1.171.35.15, Agilent Techn.'
_computing_data_reduction 'CrysAlisPro 1.171.35.15, Agilent Techn.'
_computing_molecular_graphics SHELXL-97
_computing_publication_material SHELXL-97
_computing_structure_refinement 'SHELXL-97 (Sheldrick, 1997)'
_computing_structure_solution 'SHELXS-97 (Sheldrick, 1990)'
_diffrn_ambient_temperature 111(2)
_diffrn_measured_fraction_theta_full 0.998
_diffrn_measured_fraction_theta_max 0.998
_diffrn_measurement_device_type 'Sapphire2-CCD, Oxford Diffraction'
_diffrn_measurement_method '277 images at 1.0 deg. in \w and 30 sec'
_diffrn_radiation_monochromator graphite
_diffrn_radiation_source 'Enhance (Mo) X-ray Source'
_diffrn_radiation_type MoK\a
_diffrn_radiation_wavelength 0.71073
_diffrn_reflns_av_R_equivalents 0.0487
_diffrn_reflns_av_sigmaI/netI 0.0817
_diffrn_reflns_limit_h_max 6
_diffrn_reflns_limit_h_min -12
_diffrn_reflns_limit_k_max 38
_diffrn_reflns_limit_k_min -46
_diffrn_reflns_limit_l_max 21
_diffrn_reflns_limit_l_min -21
_diffrn_reflns_number 27828
_diffrn_reflns_theta_full 25.00
_diffrn_reflns_theta_max 25.00
_diffrn_reflns_theta_min 3.01
_exptl_absorpt_coefficient_mu 0.325
_exptl_absorpt_correction_T_max 0.980
_exptl_absorpt_correction_T_min 0.960
_exptl_absorpt_correction_type empirical
_exptl_absorpt_process_details abspack
_exptl_crystal_colour colourless
_exptl_crystal_density_diffrn 1.164
_exptl_crystal_density_method 'not measured'
_exptl_crystal_description prism
_exptl_crystal_F_000 2852
_exptl_crystal_size_max 0.15
_exptl_crystal_size_mid 0.09
_exptl_crystal_size_min 0.06
_refine_diff_density_max 0.510
_refine_diff_density_min -0.447
_refine_diff_density_rms 0.081
_refine_ls_extinction_method none
_refine_ls_goodness_of_fit_ref 1.028
_refine_ls_hydrogen_treatment constr
_refine_ls_matrix_type full
_refine_ls_number_parameters 779
_refine_ls_number_reflns 13144
_refine_ls_number_restraints 152
_refine_ls_restrained_S_all 1.059
_refine_ls_R_factor_all 0.0905
_refine_ls_R_factor_gt 0.0511
_refine_ls_shift/su_max 0.001
_refine_ls_shift/su_mean 0.000
_refine_ls_structure_factor_coef Fsqd
_refine_ls_weighting_details 'calc w=1/[\s^2^(Fo^2^)+(0.0419P)^2^+3.0226P] where P=(Fo^2^+2Fc^2^)/3'
_refine_ls_weighting_scheme calc
_refine_ls_wR_factor_gt 0.1013
_refine_ls_wR_factor_ref 0.1176
_reflns_number_gt 8859
_reflns_number_total 13144
_reflns_threshold_expression >2sigma(I)
_cod_data_source_file cg3010147_si_002.cif
_cod_data_source_block cvd410
_cod_original_sg_symbol_H-M P2(1)/c
_cod_database_code 4506886

loop_
_symmetry_equiv_pos_as_xyz
'x, y, z'
'-x, y+1/2, -z+1/2'
'-x, -y, -z'
'x, -y-1/2, z-1/2'

loop_
_atom_site_label
_atom_site_type_symbol
_atom_site_fract_x
_atom_site_fract_y
_atom_site_fract_z
_atom_site_U_iso_or_equiv
_atom_site_adp_type
_atom_site_occupancy
_atom_site_symmetry_multiplicity
_atom_site_calc_flag
_atom_site_refinement_flags
_atom_site_disorder_assembly
_atom_site_disorder_group
Zr1 Zr 0.50026(3) 0.178516(8) 0.30444(2) 0.01706(10) Uani 1 1 d . A .
Zr2 Zr 0.99357(3) 0.072196(9) 0.80180(2) 0.02135(11) Uani 1 1 d D . .
N11 N 0.3220(3) 0.20997(7) 0.28436(17) 0.0223(7) Uani 1 1 d . . .
C12 C 0.2492(4) 0.23324(9) 0.3276(2) 0.0262(9) Uani 1 1 d . . .
H12 H 0.1911 0.2473 0.2931 0.031 Uiso 1 1 calc R . .
C13 C 0.3374(4) 0.25741(10) 0.3736(2) 0.0404(12) Uani 1 1 d . . .
H13A H 0.3941 0.2441 0.4083 0.061 Uiso 1 1 calc R . .
H13B H 0.2863 0.2731 0.4008 0.061 Uiso 1 1 calc R . .
H13C H 0.3885 0.2706 0.3414 0.061 Uiso 1 1 calc R . .
C14 C 0.1680(4) 0.21260(11) 0.3767(3) 0.0463(12) Uani 1 1 d . . .
H14A H 0.1107 0.1974 0.3464 0.069 Uiso 1 1 calc R . .
H14B H 0.1176 0.2283 0.4043 0.069 Uiso 1 1 calc R . .
H14C H 0.2238 0.1988 0.4111 0.069 Uiso 1 1 calc R . .
C15 C 0.3295(4) 0.21489(9) 0.2117(2) 0.0250(9) Uani 1 1 d . . .
N16 N 0.2376(3) 0.23333(8) 0.16660(19) 0.0347(9) Uani 1 1 d . . .
C17 C 0.2793(5) 0.26235(12) 0.1229(3) 0.0577(15) Uani 1 1 d . . .
H17A H 0.3585 0.2558 0.1011 0.069 Uiso 1 1 calc R . .
H17B H 0.2130 0.2669 0.0821 0.069 Uiso 1 1 calc R . .
C18 C 0.3025(7) 0.29363(14) 0.1654(4) 0.103(3) Uani 1 1 d . . .
H18A H 0.2311 0.2977 0.1951 0.155 Uiso 1 1 calc R . .
H18B H 0.3104 0.3130 0.1321 0.155 Uiso 1 1 calc R . .
H18C H 0.3816 0.2912 0.1977 0.155 Uiso 1 1 calc R . .
C19 C 0.1014(4) 0.22912(11) 0.1724(3) 0.0429(12) Uani 1 1 d . . .
H19A H 0.0644 0.2514 0.1851 0.052 Uiso 1 1 calc R . .
H19B H 0.0885 0.2128 0.2125 0.052 Uiso 1 1 calc R . .
C110 C 0.0321(5) 0.21590(13) 0.1010(3) 0.0687(18) Uani 1 1 d . . .
H11A H 0.0444 0.2320 0.0612 0.103 Uiso 1 1 calc R . .
H11B H -0.0592 0.2137 0.1068 0.103 Uiso 1 1 calc R . .
H11C H 0.0665 0.1934 0.0892 0.103 Uiso 1 1 calc R . .
N111 N 0.4309(3) 0.20008(7) 0.18711(17) 0.0231(7) Uani 1 1 d . . .
C111 C 0.4410(4) 0.19512(10) 0.1083(2) 0.0308(10) Uani 1 1 d . . .
H111 H 0.3583 0.2018 0.0808 0.037 Uiso 1 1 calc R . .
C112 C 0.4679(4) 0.15799(10) 0.0920(2) 0.0323(10) Uani 1 1 d . . .
H11D H 0.5500 0.1513 0.1176 0.048 Uiso 1 1 calc R . .
H11E H 0.4711 0.1550 0.0390 0.048 Uiso 1 1 calc R . .
H11F H 0.4000 0.1436 0.1087 0.048 Uiso 1 1 calc R . .
C113 C 0.5474(5) 0.21685(12) 0.0812(3) 0.0595(15) Uani 1 1 d . . .
H11G H 0.5350 0.2409 0.0944 0.089 Uiso 1 1 calc R . .
H11H H 0.5456 0.2148 0.0277 0.089 Uiso 1 1 calc R . .
H11I H 0.6299 0.2088 0.1040 0.089 Uiso 1 1 calc R . .
N114 N 0.3940(3) 0.12669(7) 0.26862(16) 0.0197(7) Uani 1 1 d . . .
C115 C 0.2677(3) 0.11230(9) 0.2446(2) 0.0242(9) Uani 1 1 d . . .
H115 H 0.2794 0.0918 0.2131 0.029 Uiso 1 1 calc R . .
C116 C 0.1986(4) 0.10108(10) 0.3105(2) 0.0353(11) Uani 1 1 d . . .
H11J H 0.2493 0.0836 0.3383 0.053 Uiso 1 1 calc R . .
H11K H 0.1149 0.0916 0.2932 0.053 Uiso 1 1 calc R . .
H11L H 0.1872 0.1209 0.3421 0.053 Uiso 1 1 calc R . .
C117 C 0.1837(4) 0.13841(9) 0.2002(2) 0.0295(10) Uani 1 1 d . . .
H11M H 0.1654 0.1577 0.2318 0.044 Uiso 1 1 calc R . .
H11N H 0.1035 0.1274 0.1813 0.044 Uiso 1 1 calc R . .
H11O H 0.2284 0.1467 0.1590 0.044 Uiso 1 1 calc R . .
C118 C 0.5012(3) 0.11278(9) 0.25005(19) 0.0194(9) Uani 1 1 d . . .
N119 N 0.5116(3) 0.07991(7) 0.22148(16) 0.0209(7) Uani 1 1 d . . .
C120 C 0.5798(4) 0.07432(9) 0.1568(2) 0.0259(9) Uani 1 1 d . . .
H12A H 0.6485 0.0573 0.1688 0.031 Uiso 1 1 calc R . .
H12B H 0.6204 0.0961 0.1437 0.031 Uiso 1 1 calc R . .
C121 C 0.4946(4) 0.06163(10) 0.0909(2) 0.0367(11) Uani 1 1 d . . .
H12C H 0.4579 0.0394 0.1025 0.055 Uiso 1 1 calc R . .
H12D H 0.5451 0.0591 0.0488 0.055 Uiso 1 1 calc R . .
H12E H 0.4258 0.0782 0.0790 0.055 Uiso 1 1 calc R . .
C122 C 0.4493(4) 0.05061(9) 0.2523(2) 0.0284(10) Uani 1 1 d . . .
H12F H 0.3774 0.0431 0.2173 0.034 Uiso 1 1 calc R . .
H12G H 0.4137 0.0578 0.2982 0.034 Uiso 1 1 calc R . .
C123 C 0.5393(4) 0.02059(10) 0.2689(2) 0.0389(11) Uani 1 1 d . . .
H12H H 0.5672 0.0117 0.2230 0.058 Uiso 1 1 calc R . .
H12I H 0.4950 0.0025 0.2937 0.058 Uiso 1 1 calc R . .
H12J H 0.6138 0.0283 0.3008 0.058 Uiso 1 1 calc R . .
N124 N 0.6028(3) 0.13397(7) 0.26090(16) 0.0179(7) Uani 1 1 d . . .
C125 C 0.7321(3) 0.11964(10) 0.2741(2) 0.0250(9) Uani 1 1 d . . .
H125 H 0.7371 0.0987 0.2431 0.030 Uiso 1 1 calc R . .
C126 C 0.8279(4) 0.14569(12) 0.2505(3) 0.0558(15) Uani 1 1 d . . .
H12K H 0.8053 0.1521 0.1991 0.084 Uiso 1 1 calc R . .
H12L H 0.9136 0.1356 0.2556 0.084 Uiso 1 1 calc R . .
H12M H 0.8266 0.1662 0.2815 0.084 Uiso 1 1 calc R . .
C127 C 0.7614(4) 0.10950(13) 0.3531(2) 0.0529(14) Uani 1 1 d . . .
H12N H 0.7535 0.1296 0.3845 0.079 Uiso 1 1 calc R . .
H12O H 0.8487 0.1005 0.3605 0.079 Uiso 1 1 calc R . .
H12P H 0.7013 0.0918 0.3658 0.079 Uiso 1 1 calc R . .
N128 N 0.5020(3) 0.16672(7) 0.41606(16) 0.0207(7) Uani 1 1 d D . .
C129 C 0.4795(5) 0.13131(12) 0.4441(3) 0.0287(14) Uani 0.774(5) 1 d PD A 1
H12Q H 0.5577 0.1236 0.4737 0.034 Uiso 0.774(5) 1 calc PR A 1
H12R H 0.4651 0.1156 0.4016 0.034 Uiso 0.774(5) 1 calc PR A 1
C130 C 0.3682(6) 0.12823(16) 0.4902(3) 0.0377(16) Uani 0.774(5) 1 d PD A 1
H13D H 0.2918 0.1381 0.4634 0.056 Uiso 0.774(5) 1 calc PR A 1
H13E H 0.3875 0.1406 0.5364 0.056 Uiso 0.774(5) 1 calc PR A 1
H13F H 0.3530 0.1040 0.5005 0.056 Uiso 0.774(5) 1 calc PR A 1
C131 C 0.5198(5) 0.19107(12) 0.4774(3) 0.0271(14) Uani 0.774(5) 1 d PD A 1
H13G H 0.4369 0.1940 0.4981 0.033 Uiso 0.774(5) 1 calc PR A 1
H13H H 0.5433 0.2136 0.4576 0.033 Uiso 0.774(5) 1 calc PR A 1
C132 C 0.6193(13) 0.1816(5) 0.5396(6) 0.039(2) Uani 0.774(5) 1 d PD A 1
H13I H 0.6977 0.1741 0.5192 0.058 Uiso 0.774(5) 1 calc PR A 1
H13J H 0.5867 0.1629 0.5685 0.058 Uiso 0.774(5) 1 calc PR A 1
H13K H 0.6378 0.2016 0.5712 0.058 Uiso 0.774(5) 1 calc PR A 1
C29' C 0.3855(13) 0.1532(4) 0.4427(9) 0.026(5) Uiso 0.226(5) 1 d PD A 2
H29A H 0.3159 0.1539 0.4025 0.032 Uiso 0.226(5) 1 calc PR A 2
H29B H 0.3604 0.1680 0.4830 0.032 Uiso 0.226(5) 1 calc PR A 2
C30' C 0.402(2) 0.1165(4) 0.4705(13) 0.0377(16) Uani 0.226(5) 1 d PD A 2
H30A H 0.4275 0.1018 0.4310 0.056 Uiso 0.226(5) 1 calc PR A 2
H30B H 0.3211 0.1082 0.4865 0.056 Uiso 0.226(5) 1 calc PR A 2
H30C H 0.4679 0.1158 0.5120 0.056 Uiso 0.226(5) 1 calc PR A 2
C31' C 0.6146(13) 0.1680(4) 0.4685(8) 0.021(4) Uiso 0.226(5) 1 d PD A 2
H31A H 0.6845 0.1792 0.4446 0.025 Uiso 0.226(5) 1 calc PR A 2
H31B H 0.6419 0.1442 0.4806 0.025 Uiso 0.226(5) 1 calc PR A 2
C32' C 0.597(5) 0.1869(19) 0.540(2) 0.039(2) Uani 0.226(5) 1 d PD A 2
H32A H 0.5466 0.2077 0.5288 0.058 Uiso 0.226(5) 1 calc PR A 2
H32B H 0.6808 0.1932 0.5639 0.058 Uiso 0.226(5) 1 calc PR A 2
H32C H 0.5526 0.1720 0.5721 0.058 Uiso 0.226(5) 1 calc PR A 2
N133 N 0.6452(3) 0.21528(7) 0.32108(17) 0.0252(7) Uani 1 1 d D . .
C134 C 0.7550(5) 0.21274(13) 0.3783(3) 0.0291(12) Uiso 0.760(5) 1 d PD A 1
H13L H 0.8331 0.2080 0.3538 0.035 Uiso 0.760(5) 1 calc PR A 1
H13M H 0.7407 0.1929 0.4103 0.035 Uiso 0.760(5) 1 calc PR A 1
C135 C 0.7785(7) 0.2444(3) 0.4266(6) 0.045(2) Uani 0.760(5) 1 d PD A 1
H13N H 0.8111 0.2630 0.3977 0.068 Uiso 0.760(5) 1 calc PR A 1
H13O H 0.8412 0.2389 0.4679 0.068 Uiso 0.760(5) 1 calc PR A 1
H13P H 0.6983 0.2515 0.4453 0.068 Uiso 0.760(5) 1 calc PR A 1
C136 C 0.6529(5) 0.24555(14) 0.2762(3) 0.0374(15) Uiso 0.760(5) 1 d PD A 1
H13Q H 0.6482 0.2660 0.3078 0.045 Uiso 0.760(5) 1 calc PR A 1
H13R H 0.5777 0.2460 0.2395 0.045 Uiso 0.760(5) 1 calc PR A 1
C137 C 0.7725(6) 0.24806(17) 0.2361(4) 0.0515(19) Uiso 0.760(5) 1 d PD A 1
H13S H 0.7631 0.2668 0.2003 0.077 Uiso 0.760(5) 1 calc PR A 1
H13T H 0.7856 0.2264 0.2106 0.077 Uiso 0.760(5) 1 calc PR A 1
H13U H 0.8462 0.2526 0.2716 0.077 Uiso 0.760(5) 1 calc PR A 1
C34' C 0.6735(14) 0.2398(4) 0.3796(8) 0.0291(12) Uiso 0.240(5) 1 d PD A 2
H34A H 0.6192 0.2346 0.4196 0.035 Uiso 0.240(5) 1 calc PR A 2
H34B H 0.6499 0.2630 0.3608 0.035 Uiso 0.240(5) 1 calc PR A 2
C35' C 0.813(2) 0.2405(13) 0.412(2) 0.045(2) Uani 0.240(5) 1 d PD A 2
H35A H 0.8630 0.2541 0.3799 0.068 Uiso 0.240(5) 1 calc PR A 2
H35B H 0.8460 0.2171 0.4152 0.068 Uiso 0.240(5) 1 calc PR A 2
H35C H 0.8180 0.2508 0.4608 0.068 Uiso 0.240(5) 1 calc PR A 2
C36' C 0.7115(15) 0.2260(4) 0.2555(7) 0.028(4) Uiso 0.240(5) 1 d PD A 2
H36A H 0.6849 0.2100 0.2151 0.034 Uiso 0.240(5) 1 calc PR A 2
H36B H 0.8042 0.2226 0.2680 0.034 Uiso 0.240(5) 1 calc PR A 2
C37' C 0.6928(19) 0.2622(4) 0.2257(10) 0.042(5) Uiso 0.240(5) 1 d PD A 2
H37A H 0.7255 0.2636 0.1774 0.062 Uiso 0.240(5) 1 calc PR A 2
H37B H 0.7391 0.2784 0.2593 0.062 Uiso 0.240(5) 1 calc PR A 2
H37C H 0.6017 0.2679 0.2212 0.062 Uiso 0.240(5) 1 calc PR A 2
N21 N 0.9315(3) 0.12744(8) 0.83759(19) 0.0297(8) Uani 1 1 d . B .
C22 C 0.9450(7) 0.1667(2) 0.8326(5) 0.020(2) Uiso 0.520(13) 1 d PD B 1
H22 H 0.8610 0.1776 0.8396 0.024 Uiso 0.520(13) 1 calc PR B 1
C23 C 1.0490(8) 0.1835(2) 0.8840(6) 0.036(3) Uiso 0.520(13) 1 d PD B 1
H23A H 1.0394 0.1766 0.9347 0.054 Uiso 0.520(13) 1 calc PR B 1
H23B H 1.0417 0.2085 0.8798 0.054 Uiso 0.520(13) 1 calc PR B 1
H23C H 1.1329 0.1763 0.8705 0.054 Uiso 0.520(13) 1 calc PR B 1
C24 C 0.9773(9) 0.1728(2) 0.7538(5) 0.029(2) Uiso 0.520(13) 1 d PD B 1
H24A H 1.0611 0.1629 0.7473 0.043 Uiso 0.520(13) 1 calc PR B 1
H24B H 0.9791 0.1975 0.7442 0.043 Uiso 0.520(13) 1 calc PR B 1
H24C H 0.9124 0.1620 0.7195 0.043 Uiso 0.520(13) 1 calc PR B 1
C2' C 0.9350(8) 0.1618(2) 0.8060(5) 0.020(2) Uiso 0.480(13) 1 d PD B 2
H2' H 0.8572 0.1740 0.8198 0.025 Uiso 0.480(13) 1 calc PR B 2
C3' C 1.0505(8) 0.1809(2) 0.8440(6) 0.028(3) Uiso 0.480(13) 1 d PD B 2
H3'A H 1.0481 0.1796 0.8974 0.043 Uiso 0.480(13) 1 calc PR B 2
H3'B H 1.0478 0.2050 0.8286 0.043 Uiso 0.480(13) 1 calc PR B 2
H3'C H 1.1294 0.1703 0.8303 0.043 Uiso 0.480(13) 1 calc PR B 2
C4' C 0.9357(10) 0.1653(3) 0.7235(5) 0.030(3) Uiso 0.480(13) 1 d PD B 2
H4'A H 1.0075 0.1523 0.7070 0.046 Uiso 0.480(13) 1 calc PR B 2
H4'B H 0.9445 0.1896 0.7108 0.046 Uiso 0.480(13) 1 calc PR B 2
H4'C H 0.8556 0.1563 0.6993 0.046 Uiso 0.480(13) 1 calc PR B 2
C25 C 0.8311(3) 0.11497(9) 0.8678(2) 0.0249(9) Uani 1 1 d . B .
N26 N 0.7450(3) 0.13604(7) 0.90044(18) 0.0257(8) Uani 1 1 d . . .
C27 C 0.7908(4) 0.15692(10) 0.9642(3) 0.0440(12) Uani 1 1 d . C .
H27A H 0.7289 0.1756 0.9699 0.053 Uiso 1 1 calc R . .
H27B H 0.8730 0.1676 0.9546 0.053 Uiso 1 1 calc R . .
C28 C 0.8095(5) 0.13723(13) 1.0349(3) 0.0564(14) Uani 1 1 d . . .
H28A H 0.7278 0.1274 1.0462 0.085 Uiso 1 1 calc R C .
H28B H 0.8415 0.1527 1.0746 0.085 Uiso 1 1 calc R . .
H28C H 0.8712 0.1187 1.0301 0.085 Uiso 1 1 calc R . .
C29 C 0.6073(3) 0.12907(9) 0.8918(2) 0.0290(10) Uani 1 1 d . C .
H29C H 0.5792 0.1218 0.9396 0.035 Uiso 1 1 calc R . .
H29D H 0.5899 0.1100 0.8565 0.035 Uiso 1 1 calc R . .
C210 C 0.5310(4) 0.16054(10) 0.8645(3) 0.0413(12) Uani 1 1 d . . .
H21A H 0.5499 0.1796 0.8986 0.062 Uiso 1 1 calc R C .
H21B H 0.4397 0.1553 0.8617 0.062 Uiso 1 1 calc R . .
H21C H 0.5545 0.1669 0.8157 0.062 Uiso 1 1 calc R . .
N211 N 0.8192(3) 0.08061(7) 0.86202(16) 0.0200(7) Uani 1 1 d . B .
C212 C 0.7547(3) 0.06161(9) 0.9174(2) 0.0239(9) Uani 1 1 d . . .
H212 H 0.7126 0.0786 0.9482 0.029 Uiso 1 1 calc R C .
C213 C 0.8510(4) 0.04150(11) 0.9673(2) 0.0384(11) Uani 1 1 d . C .
H21D H 0.8946 0.0249 0.9380 0.058 Uiso 1 1 calc R . .
H21E H 0.8068 0.0293 1.0043 0.058 Uiso 1 1 calc R . .
H21F H 0.9137 0.0573 0.9916 0.058 Uiso 1 1 calc R . .
C214 C 0.6518(4) 0.03792(10) 0.8816(3) 0.0414(12) Uani 1 1 d . C .
H21G H 0.5899 0.0514 0.8503 0.062 Uiso 1 1 calc R . .
H21H H 0.6081 0.0263 0.9197 0.062 Uiso 1 1 calc R . .
H21I H 0.6912 0.0208 0.8517 0.062 Uiso 1 1 calc R . .
N215 N 0.8795(6) 0.09202(19) 0.6918(3) 0.022(2) Uiso 0.541(4) 1 d PD C 1
C216 C 0.7554(7) 0.10356(18) 0.6553(4) 0.0253(18) Uiso 0.541(4) 1 d PD C 1
H216 H 0.7717 0.1189 0.6133 0.030 Uiso 0.541(4) 1 calc PR C 1
C217 C 0.6802(8) 0.1234(2) 0.7081(4) 0.036(2) Uiso 0.541(4) 1 d PD C 1
H21J H 0.6627 0.1086 0.7492 0.055 Uiso 0.541(4) 1 calc PR C 1
H21K H 0.5995 0.1312 0.6825 0.055 Uiso 0.541(4) 1 calc PR C 1
H21L H 0.7300 0.1433 0.7268 0.055 Uiso 0.541(4) 1 calc PR C 1
C218 C 0.6698(8) 0.0740(2) 0.6264(5) 0.043(2) Uiso 0.541(4) 1 d PD C 1
H21M H 0.7166 0.0593 0.5947 0.064 Uiso 0.541(4) 1 calc PR C 1
H21N H 0.5937 0.0832 0.5982 0.064 Uiso 0.541(4) 1 calc PR C 1
H21O H 0.6441 0.0605 0.6678 0.064 Uiso 0.541(4) 1 calc PR C 1
C219 C 0.9868(6) 0.0996(2) 0.6635(4) 0.0203(18) Uiso 0.541(4) 1 d PD C 1
N220 N 0.9933(6) 0.11268(15) 0.5927(3) 0.0251(15) Uiso 0.541(4) 1 d PD C 1
C221 C 1.0726(7) 0.14180(17) 0.5787(4) 0.033(2) Uiso 0.541(4) 1 d PD C 1
H22A H 1.1399 0.1343 0.5478 0.040 Uiso 0.541(4) 1 calc PR C 1
H22B H 1.1151 0.1501 0.6259 0.040 Uiso 0.541(4) 1 calc PR C 1
C222 C 0.9359(7) 0.0935(2) 0.5300(4) 0.035(2) Uiso 0.541(4) 1 d PD C 1
H22C H 0.8891 0.1097 0.4955 0.042 Uiso 0.541(4) 1 calc PR C 1
H22D H 0.8730 0.0772 0.5471 0.042 Uiso 0.541(4) 1 calc PR C 1
C223 C 0.9993(9) 0.1709(2) 0.5410(5) 0.044(2) Uiso 0.541(4) 1 d PD C 1
H22E H 0.9542 0.1626 0.4951 0.066 Uiso 0.541(4) 1 calc PR C 1
H22F H 1.0584 0.1892 0.5303 0.066 Uiso 0.541(4) 1 calc PR C 1
H22G H 0.9373 0.1797 0.5731 0.066 Uiso 0.541(4) 1 calc PR C 1
C224 C 1.0318(10) 0.0737(3) 0.4891(6) 0.066(3) Uiso 0.541(4) 1 d PD C 1
H22H H 0.9863 0.0599 0.4504 0.099 Uiso 0.541(4) 1 calc PR C 1
H22I H 1.0822 0.0587 0.5235 0.099 Uiso 0.541(4) 1 calc PR C 1
H22J H 1.0886 0.0899 0.4672 0.099 Uiso 0.541(4) 1 calc PR C 1
N225 N 1.0933(6) 0.09510(17) 0.7099(3) 0.0194(17) Uiso 0.541(4) 1 d PD C 1
C226 C 1.2268(9) 0.0941(2) 0.6854(6) 0.015(3) Uiso 0.541(4) 1 d PD C 1
H226 H 1.2216 0.1041 0.6348 0.018 Uiso 0.541(4) 1 calc PR C 1
C227 C 1.3139(9) 0.0629(2) 0.6853(5) 0.051(3) Uiso 0.541(4) 1 d PD C 1
H22K H 1.3322 0.0544 0.7356 0.077 Uiso 0.541(4) 1 calc PR C 1
H22L H 1.3939 0.0693 0.6654 0.077 Uiso 0.541(4) 1 calc PR C 1
H22M H 1.2716 0.0448 0.6547 0.077 Uiso 0.541(4) 1 calc PR C 1
C228 C 1.2963(9) 0.1198(3) 0.7357(5) 0.042(3) Uiso 0.541(4) 1 d PD C 1
H22N H 1.2408 0.1396 0.7419 0.063 Uiso 0.541(4) 1 calc PR C 1
H22O H 1.3736 0.1275 0.7144 0.063 Uiso 0.541(4) 1 calc PR C 1
H22P H 1.3198 0.1092 0.7836 0.063 Uiso 0.541(4) 1 calc PR C 1
N15' N 0.8894(7) 0.0812(2) 0.6859(4) 0.020(2) Uiso 0.459(4) 1 d PD C 2
C06' C 0.7669(8) 0.07281(19) 0.6458(5) 0.029(2) Uiso 0.459(4) 1 d PD C 2
H06' H 0.7760 0.0745 0.5920 0.035 Uiso 0.459(4) 1 calc PR C 2
C07' C 0.7273(9) 0.0369(2) 0.6630(5) 0.035(2) Uiso 0.459(4) 1 d PD C 2
H07A H 0.7936 0.0207 0.6507 0.053 Uiso 0.459(4) 1 calc PR C 2
H07B H 0.6469 0.0314 0.6341 0.053 Uiso 0.459(4) 1 calc PR C 2
H07C H 0.7158 0.0351 0.7154 0.053 Uiso 0.459(4) 1 calc PR C 2
C08' C 0.6670(10) 0.0980(2) 0.6649(6) 0.043(3) Uiso 0.459(4) 1 d PD C 2
H08A H 0.6535 0.0957 0.7170 0.064 Uiso 0.459(4) 1 calc PR C 2
H08B H 0.5868 0.0933 0.6349 0.064 Uiso 0.459(4) 1 calc PR C 2
H08C H 0.6954 0.1214 0.6553 0.064 Uiso 0.459(4) 1 calc PR C 2
C19' C 0.9962(8) 0.0854(3) 0.6558(4) 0.021(2) Uiso 0.459(4) 1 d PD C 2
N22' N 1.0050(7) 0.09340(18) 0.5814(4) 0.0279(19) Uiso 0.459(4) 1 d PD C 2
C01' C 0.9217(9) 0.1189(2) 0.5460(5) 0.037(2) Uiso 0.459(4) 1 d PD C 2
H01A H 0.8689 0.1291 0.5825 0.045 Uiso 0.459(4) 1 calc PR C 2
H01B H 0.8635 0.1078 0.5075 0.045 Uiso 0.459(4) 1 calc PR C 2
C02' C 0.9948(11) 0.1474(3) 0.5113(6) 0.062(3) Uiso 0.459(4) 1 d PD C 2
H02A H 1.0323 0.1384 0.4681 0.092 Uiso 0.459(4) 1 calc PR C 2
H02B H 1.0628 0.1558 0.5470 0.092 Uiso 0.459(4) 1 calc PR C 2
H02C H 0.9364 0.1662 0.4965 0.092 Uiso 0.459(4) 1 calc PR C 2
C03' C 1.0712(10) 0.0701(2) 0.5357(6) 0.049(3) Uiso 0.459(4) 1 d PD C 2
H03A H 1.1377 0.0577 0.5670 0.059 Uiso 0.459(4) 1 calc PR C 2
H03B H 1.1147 0.0838 0.4997 0.059 Uiso 0.459(4) 1 calc PR C 2
C04' C 0.9868(12) 0.0448(3) 0.4955(7) 0.069(4) Uiso 0.459(4) 1 d PD C 2
H04A H 1.0360 0.0314 0.4625 0.104 Uiso 0.459(4) 1 calc PR C 2
H04B H 0.9173 0.0568 0.4666 0.104 Uiso 0.459(4) 1 calc PR C 2
H04C H 0.9510 0.0294 0.5305 0.104 Uiso 0.459(4) 1 calc PR C 2
N25' N 1.1018(7) 0.0826(2) 0.7027(4) 0.022(2) Uiso 0.459(4) 1 d PD C 2
C46' C 1.2178(13) 0.0875(3) 0.6813(8) 0.035(5) Uiso 0.459(4) 1 d PD C 2
H46' H 1.2116 0.0950 0.6288 0.042 Uiso 0.459(4) 1 calc PR C 2
C47' C 1.2528(11) 0.0505(3) 0.6870(6) 0.049(3) Uiso 0.459(4) 1 d PD C 2
H47A H 1.2637 0.0438 0.7388 0.074 Uiso 0.459(4) 1 calc PR C 2
H47B H 1.3329 0.0467 0.6647 0.074 Uiso 0.459(4) 1 calc PR C 2
H47C H 1.1850 0.0367 0.6612 0.074 Uiso 0.459(4) 1 calc PR C 2
C48' C 1.3165(12) 0.1087(3) 0.7263(8) 0.059(4) Uiso 0.459(4) 1 d PD C 2
H48A H 1.2922 0.1329 0.7231 0.088 Uiso 0.459(4) 1 calc PR C 2
H48B H 1.3998 0.1056 0.7074 0.088 Uiso 0.459(4) 1 calc PR C 2
H48C H 1.3213 0.1012 0.7777 0.088 Uiso 0.459(4) 1 calc PR C 2
N229 N 0.9778(3) 0.01981(8) 0.78340(19) 0.0362(9) Uani 1 1 d D C .
C231 C 0.8540(7) 0.01094(19) 0.7369(4) 0.032(2) Uiso 0.550(5) 1 d PD C 1
H23D H 0.7967 0.0311 0.7361 0.038 Uiso 0.550(5) 1 calc PR C 1
H23E H 0.8115 -0.0080 0.7612 0.038 Uiso 0.550(5) 1 calc PR C 1
C232 C 0.8683(8) 0.0003(2) 0.6575(4) 0.043(2) Uiso 0.550(5) 1 d PD C 1
H23F H 0.7836 -0.0034 0.6317 0.064 Uiso 0.550(5) 1 calc PR C 1
H23G H 0.9180 -0.0209 0.6572 0.064 Uiso 0.550(5) 1 calc PR C 1
H23H H 0.9123 0.0185 0.6329 0.064 Uiso 0.550(5) 1 calc PR C 1
C233 C 1.0704(8) -0.00558(19) 0.7862(5) 0.036(2) Uiso 0.550(5) 1 d PD C 1
H23I H 1.1521 0.0035 0.8097 0.043 Uiso 0.550(5) 1 calc PR C 1
H23J H 1.0841 -0.0132 0.7359 0.043 Uiso 0.550(5) 1 calc PR C 1
C234 C 1.0254(9) -0.0365(2) 0.8316(5) 0.049(2) Uiso 0.550(5) 1 d PD C 1
H23K H 0.9560 -0.0486 0.8028 0.073 Uiso 0.550(5) 1 calc PR C 1
H23L H 0.9949 -0.0281 0.8773 0.073 Uiso 0.550(5) 1 calc PR C 1
H23M H 1.0970 -0.0523 0.8430 0.073 Uiso 0.550(5) 1 calc PR C 1
C23' C 0.8916(8) -0.01042(19) 0.7989(4) 0.024(2) Uiso 0.450(5) 1 d PD C 2
H23N H 0.8133 -0.0006 0.8166 0.029 Uiso 0.450(5) 1 calc PR C 2
H23O H 0.8657 -0.0214 0.7511 0.029 Uiso 0.450(5) 1 calc PR C 2
C24' C 0.9356(9) -0.0391(2) 0.8520(5) 0.029(2) Uiso 0.450(5) 1 d PD C 2
H24D H 0.9956 -0.0540 0.8292 0.044 Uiso 0.450(5) 1 calc PR C 2
H24E H 0.8616 -0.0526 0.8638 0.044 Uiso 0.450(5) 1 calc PR C 2
H24F H 0.9777 -0.0292 0.8971 0.044 Uiso 0.450(5) 1 calc PR C 2
C25' C 1.1025(8) 0.0035(2) 0.7667(5) 0.026(2) Uiso 0.450(5) 1 d PD C 2
H25A H 1.1262 -0.0147 0.8031 0.031 Uiso 0.450(5) 1 calc PR C 2
H25B H 1.1710 0.0210 0.7706 0.031 Uiso 0.450(5) 1 calc PR C 2
C26' C 1.0901(9) -0.0119(2) 0.6894(5) 0.037(3) Uiso 0.450(5) 1 d PD C 2
H26A H 1.0542 0.0053 0.6543 0.055 Uiso 0.450(5) 1 calc PR C 2
H26B H 1.0336 -0.0319 0.6881 0.055 Uiso 0.450(5) 1 calc PR C 2
H26C H 1.1745 -0.0189 0.6762 0.055 Uiso 0.450(5) 1 calc PR C 2
N234 N 1.1412(3) 0.07154(7) 0.88606(16) 0.0209(7) Uani 1 1 d . C .
C235 C 1.2068(4) 0.10281(10) 0.9135(2) 0.0356(11) Uani 1 1 d . . .
H23P H 1.1886 0.1214 0.8772 0.043 Uiso 1 1 calc R C .
H23Q H 1.3000 0.0986 0.9179 0.043 Uiso 1 1 calc R . .
C236 C 1.1683(6) 0.11469(11) 0.9873(3) 0.0600(17) Uani 1 1 d . C .
H23R H 1.0760 0.1186 0.9837 0.090 Uiso 1 1 calc R . .
H23S H 1.2129 0.1361 1.0014 0.090 Uiso 1 1 calc R . .
H23T H 1.1912 0.0971 1.0244 0.090 Uiso 1 1 calc R . .
C237 C 1.1863(4) 0.04160(9) 0.9298(2) 0.0258(9) Uani 1 1 d . . .
H23U H 1.1294 0.0219 0.9162 0.031 Uiso 1 1 calc R C .
H23V H 1.1793 0.0467 0.9823 0.031 Uiso 1 1 calc R . .
C238 C 1.3232(4) 0.03112(10) 0.9203(2) 0.0368(11) Uani 1 1 d . C .
H23W H 1.3312 0.0258 0.8686 0.055 Uiso 1 1 calc R . .
H23X H 1.3456 0.0108 0.9503 0.055 Uiso 1 1 calc R . .
H23Y H 1.3810 0.0500 0.9359 0.055 Uiso 1 1 calc R . .
C41 C 0.629(6) 0.0079(11) 0.472(2) 0.058(5) Uani 0.50 1 d PGD D -1
C42 C 0.609(6) -0.0242(11) 0.502(2) 0.060(6) Uani 0.50 1 d PGD D -1
H42 H 0.6757 -0.0406 0.5068 0.072 Uiso 0.50 1 calc PR D -1
C43 C 0.489(6) -0.0325(11) 0.524(2) 0.057(6) Uani 0.50 1 d PGD D -1
H43 H 0.4753 -0.0544 0.5442 0.068 Uiso 0.50 1 calc PR D -1
C44 C 0.391(6) -0.0085(11) 0.517(2) 0.058(5) Uani 0.50 1 d PGD D -1
H44 H 0.3098 -0.0142 0.5320 0.070 Uiso 0.50 1 calc PR D -1
C45 C 0.412(6) 0.0236(11) 0.487(2) 0.060(6) Uani 0.50 1 d PGD D -1
H45 H 0.3447 0.0399 0.4822 0.072 Uiso 0.50 1 calc PR D -1
C46 C 0.531(6) 0.0318(11) 0.465(2) 0.057(6) Uani 0.50 1 d PGD D -1
H46 H 0.5451 0.0538 0.4447 0.068 Uiso 0.50 1 calc PR D -1
C47 C 0.7363(10) 0.0159(3) 0.4554(6) 0.054(3) Uani 0.50 1 d PD D -1
H47D H 0.7339 0.0392 0.4356 0.080 Uiso 0.50 1 calc PR D -1
H47E H 0.7622 -0.0001 0.4182 0.080 Uiso 0.50 1 calc PR D -1
H47F H 0.7976 0.0148 0.4990 0.080 Uiso 0.50 1 calc PR D -1

loop_
_atom_site_aniso_label
_atom_site_aniso_U_11
_atom_site_aniso_U_22
_atom_site_aniso_U_33
_atom_site_aniso_U_23
_atom_site_aniso_U_13
_atom_site_aniso_U_12
Zr1 0.01516(18) 0.01536(18) 0.02093(19) -0.00227(16) 0.00311(15) -0.00017(15)
Zr2 0.0182(2) 0.0270(2) 0.01856(19) 0.00327(17) 0.00024(15) -0.00563(17)
N11 0.0188(17) 0.0199(17) 0.0281(18) -0.0035(14) 0.0021(15) 0.0022(13)
C12 0.026(2) 0.021(2) 0.031(2) -0.0029(18) 0.0023(19) 0.0073(17)
C13 0.033(3) 0.035(3) 0.054(3) -0.020(2) 0.005(2) 0.006(2)
C14 0.041(3) 0.042(3) 0.061(3) -0.013(2) 0.029(3) 0.001(2)
C15 0.029(2) 0.0159(19) 0.029(2) -0.0007(18) -0.0018(19) -0.0025(17)
N16 0.039(2) 0.0287(19) 0.036(2) 0.0071(17) -0.0041(18) 0.0088(17)
C17 0.075(4) 0.042(3) 0.056(3) 0.017(3) 0.005(3) 0.021(3)
C18 0.162(7) 0.054(4) 0.106(5) -0.004(4) 0.077(5) -0.020(4)
C19 0.038(3) 0.034(3) 0.053(3) -0.009(2) -0.017(2) 0.014(2)
C110 0.063(4) 0.065(4) 0.070(4) -0.021(3) -0.034(3) 0.017(3)
N111 0.0258(18) 0.0191(17) 0.0245(17) -0.0011(14) 0.0026(15) -0.0015(14)
C111 0.043(3) 0.025(2) 0.024(2) 0.0029(18) 0.004(2) 0.004(2)
C112 0.039(3) 0.032(2) 0.027(2) -0.0019(19) 0.009(2) 0.006(2)
C113 0.096(4) 0.048(3) 0.039(3) 0.001(2) 0.030(3) -0.025(3)
N114 0.0169(16) 0.0176(16) 0.0247(17) -0.0039(14) 0.0027(14) 0.0001(13)
C115 0.019(2) 0.017(2) 0.036(2) -0.0090(18) 0.0036(18) -0.0002(16)
C116 0.024(2) 0.033(2) 0.050(3) 0.001(2) 0.007(2) -0.0074(18)
C117 0.018(2) 0.028(2) 0.042(3) -0.005(2) 0.0006(19) 0.0011(17)
C118 0.020(2) 0.018(2) 0.019(2) 0.0000(16) 0.0012(17) 0.0036(16)
N119 0.0242(17) 0.0147(16) 0.0251(17) -0.0045(13) 0.0088(15) 0.0012(13)
C120 0.027(2) 0.022(2) 0.028(2) -0.0068(18) 0.0045(18) 0.0055(17)
C121 0.043(3) 0.034(2) 0.033(2) -0.009(2) 0.000(2) 0.000(2)
C122 0.032(2) 0.018(2) 0.036(2) -0.0049(18) 0.006(2) 0.0013(18)
C123 0.047(3) 0.029(2) 0.042(3) 0.002(2) 0.005(2) 0.010(2)
N124 0.0109(15) 0.0198(16) 0.0231(17) -0.0026(14) 0.0023(13) 0.0010(13)
C125 0.016(2) 0.029(2) 0.030(2) -0.0092(18) 0.0021(18) 0.0055(17)
C126 0.017(2) 0.060(3) 0.092(4) 0.005(3) 0.014(3) 0.002(2)
C127 0.038(3) 0.082(4) 0.038(3) 0.004(3) -0.001(2) 0.034(3)
N128 0.0210(17) 0.0203(17) 0.0213(17) -0.0023(14) 0.0040(14) 0.0009(13)
C129 0.033(3) 0.028(3) 0.025(3) 0.001(2) 0.006(3) 0.001(2)
C130 0.042(4) 0.038(4) 0.037(4) 0.001(3) 0.019(3) -0.006(3)
C131 0.027(3) 0.024(3) 0.031(3) -0.003(2) 0.005(2) 0.003(2)
C132 0.048(6) 0.037(7) 0.030(2) -0.004(3) 0.001(3) 0.003(4)
C30' 0.042(4) 0.038(4) 0.037(4) 0.001(3) 0.019(3) -0.006(3)
C32' 0.048(6) 0.037(7) 0.030(2) -0.004(3) 0.001(3) 0.003(4)
N133 0.0219(18) 0.0211(17) 0.0329(19) -0.0022(15) 0.0041(15) 0.0008(14)
C135 0.042(5) 0.043(4) 0.050(6) -0.005(4) -0.004(4) -0.017(5)
C35' 0.042(5) 0.043(4) 0.050(6) -0.005(4) -0.004(4) -0.017(5)
N21 0.0183(17) 0.0218(18) 0.049(2) 0.0148(16) 0.0024(16) -0.0032(14)
C25 0.017(2) 0.025(2) 0.032(2) 0.0098(18) -0.0015(18) 0.0011(17)
N26 0.0164(17) 0.0193(17) 0.041(2) 0.0003(15) 0.0025(16) -0.0043(14)
C27 0.032(3) 0.028(2) 0.071(4) -0.015(2) 0.001(3) -0.003(2)
C28 0.057(3) 0.071(4) 0.043(3) -0.019(3) 0.014(3) -0.018(3)
C29 0.020(2) 0.023(2) 0.045(3) -0.0012(19) 0.005(2) 0.0014(17)
C210 0.032(3) 0.029(2) 0.062(3) -0.002(2) -0.005(2) 0.0063(19)
N211 0.0142(16) 0.0196(17) 0.0259(17) 0.0063(14) 0.0004(14) -0.0013(13)
C212 0.021(2) 0.019(2) 0.033(2) 0.0058(17) 0.0084(18) -0.0017(16)
C213 0.034(3) 0.042(3) 0.041(3) 0.020(2) 0.015(2) 0.004(2)
C214 0.045(3) 0.027(2) 0.054(3) 0.003(2) 0.014(2) -0.017(2)
N229 0.026(2) 0.036(2) 0.048(2) -0.0195(18) 0.0102(18) -0.0094(16)
N234 0.0214(17) 0.0187(16) 0.0226(17) 0.0030(14) 0.0020(14) -0.0015(14)
C235 0.026(2) 0.023(2) 0.055(3) 0.002(2) -0.012(2) -0.0024(18)
C236 0.095(4) 0.033(3) 0.046(3) -0.014(2) -0.028(3) 0.011(3)
C237 0.031(2) 0.027(2) 0.019(2) 0.0011(17) 0.0006(18) 0.0008(18)
C238 0.033(3) 0.032(2) 0.043(3) -0.001(2) -0.008(2) 0.007(2)
C41 0.090(14) 0.069(4) 0.019(10) -0.016(6) 0.021(9) -0.023(6)
C42 0.092(15) 0.055(4) 0.036(10) -0.010(6) 0.016(9) -0.002(6)
C43 0.100(15) 0.043(3) 0.028(10) -0.005(5) 0.013(9) 0.002(6)
C44 0.090(14) 0.069(4) 0.019(10) -0.016(6) 0.021(9) -0.023(6)
C45 0.092(15) 0.055(4) 0.036(10) -0.010(6) 0.016(9) -0.002(6)
C46 0.100(15) 0.043(3) 0.028(10) -0.005(5) 0.013(9) 0.002(6)
C47 0.058(7) 0.056(7) 0.046(6) -0.010(5) 0.002(6) -0.006(6)

loop_
_atom_type_symbol
_atom_type_description
_atom_type_scat_dispersion_real
_atom_type_scat_dispersion_imag
_atom_type_scat_source
C C 0.0033 0.0016 'International Tables Vol C Tables 4.2.6.8 and 6.1.1.4'
H H 0.0000 0.0000 'International Tables Vol C Tables 4.2.6.8 and 6.1.1.4'
N N 0.0061 0.0033 'International Tables Vol C Tables 4.2.6.8 and 6.1.1.4'
Zr Zr -2.9673 0.5597 'International Tables Vol C Tables 4.2.6.8 and 6.1.1.4'

loop_
_geom_angle_atom_site_label_1
_geom_angle_atom_site_label_2
_geom_angle_atom_site_label_3
_geom_angle
N128 Zr1 N133 93.89(12)
N128 Zr1 N124 102.51(11)
N133 Zr1 N124 102.43(11)
N128 Zr1 N11 102.24(11)
N133 Zr1 N11 103.68(11)
N124 Zr1 N11 142.38(10)
N128 Zr1 N111 160.28(11)
N133 Zr1 N111 92.78(11)
N124 Zr1 N111 94.12(10)
N11 Zr1 N111 58.11(11)
N128 Zr1 N114 92.52(11)
N133 Zr1 N114 160.27(11)
N124 Zr1 N114 57.93(10)
N11 Zr1 N114 93.13(10)
N111 Zr1 N114 87.34(10)
N128 Zr1 C15 131.48(12)
N133 Zr1 C15 99.35(11)
N124 Zr1 C15 119.44(11)
N11 Zr1 C15 29.25(11)
N111 Zr1 C15 28.86(11)
N114 Zr1 C15 90.24(10)
N128 Zr1 C118 98.54(11)
N133 Zr1 C118 131.58(11)
N124 Zr1 C118 29.18(10)
N11 Zr1 C118 118.75(10)
N111 Zr1 C118 90.80(10)
N114 Zr1 C118 28.75(10)
C15 Zr1 C118 106.34(10)
N229 Zr2 N234 98.67(12)
N229 Zr2 N225 107.8(2)
N234 Zr2 N225 100.99(17)
N229 Zr2 N211 99.59(12)
N234 Zr2 N211 103.02(11)
N225 Zr2 N211 140.06(18)
N229 Zr2 N25' 94.9(2)
N234 Zr2 N25' 101.48(19)
N225 Zr2 N25' 13.1(2)
N211 Zr2 N25' 149.2(2)
N229 Zr2 N15' 88.6(2)
N234 Zr2 N15' 159.0(2)
N225 Zr2 N15' 58.0(2)
N211 Zr2 N15' 95.0(2)
N25' Zr2 N15' 58.1(2)
N229 Zr2 N21 157.44(12)
N234 Zr2 N21 90.71(11)
N225 Zr2 N21 90.30(19)
N211 Zr2 N21 58.14(11)
N25' Zr2 N21 103.4(2)
N15' Zr2 N21 89.8(2)
N229 Zr2 N215 99.0(2)
N234 Zr2 N215 156.09(18)
N225 Zr2 N215 58.1(2)
N211 Zr2 N215 89.78(18)
N25' Zr2 N215 61.0(2)
N15' Zr2 N215 11.0(3)
N21 Zr2 N215 78.9(2)
N229 Zr2 C19' 92.0(2)
N234 Zr2 C19' 130.80(19)
N225 Zr2 C19' 31.1(2)
N211 Zr2 C19' 122.35(19)
N25' Zr2 C19' 29.5(2)
N15' Zr2 C19' 28.6(2)
N21 Zr2 C19' 97.3(2)
N215 Zr2 C19' 32.6(2)
N229 Zr2 C219 103.9(2)
N234 Zr2 C219 129.89(16)
N225 Zr2 C219 29.42(18)
N211 Zr2 C219 116.23(17)
N25' Zr2 C219 33.2(2)
N15' Zr2 C219 29.4(2)
N21 Zr2 C219 85.17(19)
N215 Zr2 C219 28.74(19)
C19' Zr2 C219 12.2(2)
N229 Zr2 C25 128.73(12)
N234 Zr2 C25 97.68(11)
N225 Zr2 C25 116.14(19)
N211 Zr2 C25 29.21(10)
N25' Zr2 C25 128.5(2)
N15' Zr2 C25 92.9(2)
N21 Zr2 C25 28.93(10)
N215 Zr2 C25 83.62(19)
C19' Zr2 C25 112.3(2)
C219 Zr2 C25 101.82(19)
C15 N11 C12 121.6(3)
C15 N11 Zr1 96.6(2)
C12 N11 Zr1 136.1(2)
N11 C12 C13 111.1(3)
N11 C12 C14 109.9(3)
C13 C12 C14 110.2(4)
N11 C12 H12 108.5
C13 C12 H12 108.5
C14 C12 H12 108.5
C12 C13 H13A 109.5
C12 C13 H13B 109.5
H13A C13 H13B 109.5
C12 C13 H13C 109.5
H13A C13 H13C 109.5
H13B C13 H13C 109.5
C12 C14 H14A 109.5
C12 C14 H14B 109.5
H14A C14 H14B 109.5
C12 C14 H14C 109.5
H14A C14 H14C 109.5
H14B C14 H14C 109.5
N111 C15 N11 113.2(3)
N111 C15 N16 123.5(4)
N11 C15 N16 123.3(4)
N111 C15 Zr1 59.02(19)
N11 C15 Zr1 54.18(18)
N16 C15 Zr1 177.3(3)
C15 N16 C19 121.8(4)
C15 N16 C17 119.1(4)
C19 N16 C17 118.0(3)
C18 C17 N16 113.3(4)
C18 C17 H17A 108.9
N16 C17 H17A 108.9
C18 C17 H17B 108.9
N16 C17 H17B 108.9
H17A C17 H17B 107.7
C17 C18 H18A 109.5
C17 C18 H18B 109.5
H18A C18 H18B 109.5
C17 C18 H18C 109.5
H18A C18 H18C 109.5
H18B C18 H18C 109.5
N16 C19 C110 111.8(4)
N16 C19 H19A 109.3
C110 C19 H19A 109.3
N16 C19 H19B 109.3
C110 C19 H19B 109.3
H19A C19 H19B 107.9
C19 C110 H11A 109.5
C19 C110 H11B 109.5
H11A C110 H11B 109.5
C19 C110 H11C 109.5
H11A C110 H11C 109.5
H11B C110 H11C 109.5
C15 N111 C111 121.6(3)
C15 N111 Zr1 92.1(2)
C111 N111 Zr1 143.4(2)
N111 C111 C112 110.7(3)
N111 C111 C113 111.7(3)
C112 C111 C113 108.2(4)
N111 C111 H111 108.8
C112 C111 H111 108.8
C113 C111 H111 108.8
C111 C112 H11D 109.5
C111 C112 H11E 109.5
H11D C112 H11E 109.5
C111 C112 H11F 109.5
H11D C112 H11F 109.5
H11E C112 H11F 109.5
C111 C113 H11G 109.5
C111 C113 H11H 109.5
H11G C113 H11H 109.5
C111 C113 H11I 109.5
H11G C113 H11I 109.5
H11H C113 H11I 109.5
C118 N114 C115 122.3(3)
C118 N114 Zr1 91.7(2)
C115 N114 Zr1 142.8(2)
N114 C115 C116 110.9(3)
N114 C115 C117 111.5(3)
C116 C115 C117 108.4(3)
N114 C115 H115 108.7
C116 C115 H115 108.7
C117 C115 H115 108.7
C115 C116 H11J 109.5
C115 C116 H11K 109.5
H11J C116 H11K 109.5
C115 C116 H11L 109.5
H11J C116 H11L 109.5
H11K C116 H11L 109.5
C115 C117 H11M 109.5
C115 C117 H11N 109.5
H11M C117 H11N 109.5
C115 C117 H11O 109.5
H11M C117 H11O 109.5
H11N C117 H11O 109.5
N114 C118 N124 113.2(3)
N114 C118 N119 124.9(3)
N124 C118 N119 121.9(3)
N114 C118 Zr1 59.59(18)
N124 C118 Zr1 53.58(17)
N119 C118 Zr1 175.5(3)
C118 N119 C120 120.3(3)
C118 N119 C122 121.5(3)
C120 N119 C122 118.1(3)
N119 C120 C121 113.3(3)
N119 C120 H12A 108.9
C121 C120 H12A 108.9
N119 C120 H12B 108.9
C121 C120 H12B 108.9
H12A C120 H12B 107.7
C120 C121 H12C 109.5
C120 C121 H12D 109.5
H12C C121 H12D 109.5
C120 C121 H12E 109.5
H12C C121 H12E 109.5
H12D C121 H12E 109.5
N119 C122 C123 112.7(3)
N119 C122 H12F 109.0
C123 C122 H12F 109.0
N119 C122 H12G 109.0
C123 C122 H12G 109.0
H12F C122 H12G 107.8
C122 C123 H12H 109.5
C122 C123 H12I 109.5
H12H C123 H12I 109.5
C122 C123 H12J 109.5
H12H C123 H12J 109.5
H12I C123 H12J 109.5
C118 N124 C125 120.0(3)
C118 N124 Zr1 97.2(2)
C125 N124 Zr1 135.1(2)
N124 C125 C127 111.3(3)
N124 C125 C126 109.1(3)
C127 C125 C126 111.5(4)
N124 C125 H125 108.3
C127 C125 H125 108.3
C126 C125 H125 108.3
C125 C126 H12K 109.5
C125 C126 H12L 109.5
H12K C126 H12L 109.5
C125 C126 H12M 109.5
H12K C126 H12M 109.5
H12L C126 H12M 109.5
C125 C127 H12N 109.5
C125 C127 H12O 109.5
H12N C127 H12O 109.5
C125 C127 H12P 109.5
H12N C127 H12P 109.5
H12O C127 H12P 109.5
C31' N128 C29' 116.8(9)
C31' N128 C131 55.6(6)
C29' N128 C131 91.7(7)
C31' N128 C129 87.2(7)
C29' N128 C129 52.3(6)
C131 N128 C129 110.3(3)
C31' N128 Zr1 124.7(7)
C29' N128 Zr1 118.3(7)
C131 N128 Zr1 126.4(3)
C129 N128 Zr1 123.3(3)
N128 C129 C130 114.8(4)
N128 C129 H12Q 108.6
C130 C129 H12Q 108.6
N128 C129 H12R 108.6
C130 C129 H12R 108.6
H12Q C129 H12R 107.6
N128 C131 C132 116.5(5)
N128 C131 H13G 108.2
C132 C131 H13G 108.2
N128 C131 H13H 108.2
C132 C131 H13H 108.2
H13G C131 H13H 107.3
N128 C29' C30' 112.2(13)
N128 C29' H29A 109.2
C30' C29' H29A 109.2
N128 C29' H29B 109.2
C30' C29' H29B 109.2
H29A C29' H29B 107.9
C29' C30' H30A 109.5
C29' C30' H30B 109.5
H30A C30' H30B 109.5
C29' C30' H30C 109.5
H30A C30' H30C 109.5
H30B C30' H30C 109.5
N128 C31' C32' 115.1(18)
N128 C31' H31A 108.5
C32' C31' H31A 108.5
N128 C31' H31B 108.5
C32' C31' H31B 108.5
H31A C31' H31B 107.5
C31' C32' H32A 109.5
C31' C32' H32B 109.5
H32A C32' H32B 109.5
C31' C32' H32C 109.5
H32A C32' H32C 109.5
H32B C32' H32C 109.5
C136 N133 C34' 82.1(7)
C136 N133 C134 111.9(4)
C34' N133 C134 55.2(6)
C136 N133 C36' 42.6(6)
C34' N133 C36' 109.2(9)
C134 N133 C36' 101.1(7)
C136 N133 Zr1 123.7(3)
C34' N133 Zr1 131.1(7)
C134 N133 Zr1 124.3(3)
C36' N133 Zr1 117.4(6)
N133 C134 C135 115.3(5)
N133 C134 H13L 108.4
C135 C134 H13L 108.4
N133 C134 H13M 108.4
C135 C134 H13M 108.4
H13L C134 H13M 107.5
N133 C136 C137 114.8(5)
N133 C136 H13Q 108.6
C137 C136 H13Q 108.6
N133 C136 H13R 108.6
C137 C136 H13R 108.6
H13Q C136 H13R 107.5
N133 C34' C35' 115.0(15)
N133 C34' H34A 108.5
C35' C34' H34A 108.5
N133 C34' H34B 108.5
C35' C34' H34B 108.5
H34A C34' H34B 107.5
C34' C35' H35A 109.5
C34' C35' H35B 109.5
H35A C35' H35B 109.5
C34' C35' H35C 109.5
H35A C35' H35C 109.5
H35B C35' H35C 109.5
N133 C36' C37' 119.4(12)
N133 C36' H36A 107.5
C37' C36' H36A 107.5
N133 C36' H36B 107.5
C37' C36' H36B 107.5
H36A C36' H36B 107.0
C36' C37' H37A 109.5
C36' C37' H37B 109.5
H37A C37' H37B 109.5
C36' C37' H37C 109.5
H37A C37' H37C 109.5
H37B C37' H37C 109.5
C25 N21 C2' 123.4(4)
C25 N21 C22 118.0(4)
C2' N21 C22 19.9(4)
C25 N21 Zr2 91.9(2)
C2' N21 Zr2 135.2(4)
C22 N21 Zr2 149.4(4)
C23 C22 C24 107.7(7)
C23 C22 N21 117.1(6)
C24 C22 N21 104.0(6)
C23 C22 H22 109.2
C24 C22 H22 109.2
N21 C22 H22 109.2
N21 C2' C4' 118.7(7)
N21 C2' C3' 108.2(6)
C4' C2' C3' 109.3(7)
N21 C2' H2' 106.7
C4' C2' H2' 106.7
C3' C2' H2' 106.7
C2' C3' H3'A 109.5
C2' C3' H3'B 109.5
H3'A C3' H3'B 109.5
C2' C3' H3'C 109.5
H3'A C3' H3'C 109.5
H3'B C3' H3'C 109.5
C2' C4' H4'A 109.5
C2' C4' H4'B 109.5
H4'A C4' H4'B 109.5
C2' C4' H4'C 109.5
H4'A C4' H4'C 109.5
H4'B C4' H4'C 109.5
N21 C25 N211 113.7(4)
N21 C25 N26 122.3(3)
N211 C25 N26 123.9(3)
N21 C25 Zr2 59.2(2)
N211 C25 Zr2 54.51(19)
N26 C25 Zr2 178.0(3)
C25 N26 C27 119.2(3)
C25 N26 C29 121.2(3)
C27 N26 C29 115.9(3)
N26 C27 C28 114.1(3)
N26 C27 H27A 108.7
C28 C27 H27A 108.7
N26 C27 H27B 108.7
C28 C27 H27B 108.7
H27A C27 H27B 107.6
C27 C28 H28A 109.5
C27 C28 H28B 109.5
H28A C28 H28B 109.5
C27 C28 H28C 109.5
H28A C28 H28C 109.5
H28B C28 H28C 109.5
N26 C29 C210 111.8(3)
N26 C29 H29C 109.3
C210 C29 H29C 109.3
N26 C29 H29D 109.3
C210 C29 H29D 109.3
H29C C29 H29D 107.9
C29 C210 H21A 109.5
C29 C210 H21B 109.5
H21A C210 H21B 109.5
C29 C210 H21C 109.5
H21A C210 H21C 109.5
H21B C210 H21C 109.5
C25 N211 C212 119.4(3)
C25 N211 Zr2 96.3(2)
C212 N211 Zr2 135.5(2)
N211 C212 C213 110.5(3)
N211 C212 C214 111.3(3)
C213 C212 C214 110.7(3)
N211 C212 H212 108.1
C213 C212 H212 108.1
C214 C212 H212 108.1
C212 C213 H21D 109.5
C212 C213 H21E 109.5
H21D C213 H21E 109.5
C212 C213 H21F 109.5
H21D C213 H21F 109.5
H21E C213 H21F 109.5
C212 C214 H21G 109.5
C212 C214 H21H 109.5
H21G C214 H21H 109.5
C212 C214 H21I 109.5
H21G C214 H21I 109.5
H21H C214 H21I 109.5
C219 N215 C216 120.4(6)
C219 N215 Zr2 91.3(4)
C216 N215 Zr2 146.8(5)
N215 C216 C217 111.0(6)
N215 C216 C218 113.2(6)
C217 C216 C218 106.3(7)
N215 C216 H216 108.8
C217 C216 H216 108.8
C218 C216 H216 108.8
N215 C219 N225 114.4(6)
N215 C219 N220 124.2(6)
N225 C219 N220 121.3(6)
N215 C219 Zr2 60.0(3)
N225 C219 Zr2 54.6(4)
N220 C219 Zr2 175.4(5)
C219 N220 C221 121.9(6)
C219 N220 C222 119.5(6)
C221 N220 C222 118.0(6)
N220 C221 C223 113.1(6)
N220 C221 H22A 109.0
C223 C221 H22A 109.0
N220 C221 H22B 109.0
C223 C221 H22B 109.0
H22A C221 H22B 107.8
N220 C222 C224 113.7(7)
N220 C222 H22C 108.8
C224 C222 H22C 108.8
N220 C222 H22D 108.8
C224 C222 H22D 108.8
H22C C222 H22D 107.7
C219 N225 C226 123.7(7)
C219 N225 Zr2 96.0(4)
C226 N225 Zr2 136.2(5)
C228 C226 N225 102.4(7)
C228 C226 C227 106.0(7)
N225 C226 C227 126.5(8)
C228 C226 H226 106.9
N225 C226 H226 106.9
C227 C226 H226 106.9
C19' N15' C06' 124.8(7)
C19' N15' Zr2 93.0(5)
C06' N15' Zr2 138.2(6)
N15' C06' C08' 110.0(7)
N15' C06' C07' 110.6(7)
C08' C06' C07' 110.3(8)
N15' C06' H06' 108.6
C08' C06' H06' 108.6
C07' C06' H06' 108.6
C06' C07' H07A 109.5
C06' C07' H07B 109.5
H07A C07' H07B 109.5
C06' C07' H07C 109.5
H07A C07' H07C 109.5
H07B C07' H07C 109.5
C06' C08' H08A 109.5
C06' C08' H08B 109.5
H08A C08' H08B 109.5
C06' C08' H08C 109.5
H08A C08' H08C 109.5
H08B C08' H08C 109.5
N15' C19' N25' 114.4(7)
N15' C19' N22' 124.9(7)
N25' C19' N22' 120.7(7)
N15' C19' Zr2 58.4(4)
N25' C19' Zr2 56.0(4)
N22' C19' Zr2 176.3(6)
C19' N22' C01' 119.8(7)
C19' N22' C03' 119.8(8)
C01' N22' C03' 118.4(8)
N22' C01' C02' 112.4(8)
N22' C01' H01A 109.1
C02' C01' H01A 109.1
N22' C01' H01B 109.1
C02' C01' H01B 109.1
H01A C01' H01B 107.9
C01' C02' H02A 109.5
C01' C02' H02B 109.5
H02A C02' H02B 109.5
C01' C02' H02C 109.5
H02A C02' H02C 109.5
H02B C02' H02C 109.5
N22' C03' C04' 113.9(9)
N22' C03' H03A 108.8
C04' C03' H03A 108.8
N22' C03' H03B 108.8
C04' C03' H03B 108.8
H03A C03' H03B 107.7
C03' C04' H04A 109.5
C03' C04' H04B 109.5
H04A C04' H04B 109.5
C03' C04' H04C 109.5
H04A C04' H04C 109.5
H04B C04' H04C 109.5
C46' N25' C19' 121.9(9)
C46' N25' Zr2 143.5(8)
C19' N25' Zr2 94.5(5)
N25' C46' C47' 94.0(10)
N25' C46' C48' 121.4(12)
C47' C46' C48' 109.8(10)
N25' C46' H46' 110.1
C47' C46' H46' 110.1
C48' C46' H46' 110.1
C46' C47' H47A 109.5
C46' C47' H47B 109.5
H47A C47' H47B 109.5
C46' C47' H47C 109.5
H47A C47' H47C 109.5
H47B C47' H47C 109.5
C46' C48' H48A 109.5
C46' C48' H48B 109.5
H48A C48' H48B 109.5
C46' C48' H48C 109.5
H48A C48' H48C 109.5
H48B C48' H48C 109.5
C233 N229 C25' 24.3(4)
C233 N229 C231 114.8(5)
C25' N229 C231 120.2(5)
C233 N229 C23' 82.5(5)
C25' N229 C23' 104.7(5)
C231 N229 C23' 55.9(4)
C233 N229 Zr2 130.7(4)
C25' N229 Zr2 112.8(4)
C231 N229 Zr2 111.4(3)
C23' N229 Zr2 140.2(4)
N229 C231 C232 115.8(6)
N229 C231 H23D 108.3
C232 C231 H23D 108.3
N229 C231 H23E 108.3
C232 C231 H23E 108.3
H23D C231 H23E 107.4
N229 C233 C234 109.0(7)
N229 C233 H23I 109.9
C234 C233 H23I 109.9
N229 C233 H23J 109.9
C234 C233 H23J 109.9
H23I C233 H23J 108.3
C24' C23' N229 122.2(6)
C24' C23' H23N 106.8
N229 C23' H23N 106.8
C24' C23' H23O 106.8
N229 C23' H23O 106.8
H23N C23' H23O 106.6
C23' C24' H24D 109.5
C23' C24' H24E 109.5
H24D C24' H24E 109.5
C23' C24' H24F 109.5
H24D C24' H24F 109.5
H24E C24' H24F 109.5
N229 C25' C26' 110.4(6)
N229 C25' H25A 109.6
C26' C25' H25A 109.6
N229 C25' H25B 109.6
C26' C25' H25B 109.6
H25A C25' H25B 108.1
C25' C26' H26A 109.5
C25' C26' H26B 109.5
H26A C26' H26B 109.5
C25' C26' H26C 109.5
H26A C26' H26C 109.5
H26B C26' H26C 109.5
C235 N234 C237 110.8(3)
C235 N234 Zr2 122.6(2)
C237 N234 Zr2 126.4(2)
N234 C235 C236 113.8(4)
N234 C235 H23P 108.8
C236 C235 H23P 108.8
N234 C235 H23Q 108.8
C236 C235 H23Q 108.8
H23P C235 H23Q 107.7
C235 C236 H23R 109.5
C235 C236 H23S 109.5
H23R C236 H23S 109.5
C235 C236 H23T 109.5
H23R C236 H23T 109.5
H23S C236 H23T 109.5
N234 C237 C238 114.4(3)
N234 C237 H23U 108.7
C238 C237 H23U 108.7
N234 C237 H23V 108.7
C238 C237 H23V 108.7
H23U C237 H23V 107.6
C237 C238 H23W 109.5
C237 C238 H23X 109.5
H23W C238 H23X 109.5
C237 C238 H23Y 109.5
H23W C238 H23Y 109.5
H23X C238 H23Y 109.5
C47 C41 C42 120.2(17)
C47 C41 C46 119.7(16)
C42 C41 C46 120.0
C41 C42 C43 120.0
C41 C42 H42 120.0
C43 C42 H42 120.0
C44 C43 C42 120.0
C44 C43 H43 120.0
C42 C43 H43 120.0
C43 C44 C45 120.0
C43 C44 H44 120.0
C45 C44 H44 120.0
C46 C45 C44 120.0
C46 C45 H45 120.0
C44 C45 H45 120.0
C45 C46 C41 120.0
C45 C46 H46 120.0
C41 C46 H46 120.0
C41 C47 H47D 109.5
C41 C47 H47E 109.5
H47D C47 H47E 109.5
C41 C47 H47F 109.5
H47D C47 H47F 109.5
H47E C47 H47F 109.5

loop_
_geom_bond_atom_site_label_1
_geom_bond_atom_site_label_2
_geom_bond_distance
Zr1 N128 2.092(3)
Zr1 N133 2.094(3)
Zr1 N124 2.230(3)
Zr1 N11 2.244(3)
Zr1 N111 2.358(3)
Zr1 N114 2.372(3)
Zr1 C15 2.749(4)
Zr1 C118 2.750(4)
Zr2 N229 2.074(3)
Zr2 N234 2.085(3)
Zr2 N225 2.248(6)
Zr2 N211 2.250(3)
Zr2 N25' 2.265(8)
Zr2 N15' 2.322(7)
Zr2 N21 2.361(3)
Zr2 N215 2.376(6)
Zr2 C19' 2.723(8)
Zr2 C219 2.743(7)
Zr2 C25 2.747(4)
N11 C15 1.352(5)
N11 C12 1.465(5)
C12 C13 1.522(5)
C12 C14 1.526(6)
C12 H12 1.0000
C13 H13A 0.9800
C13 H13B 0.9800
C13 H13C 0.9800
C14 H14A 0.9800
C14 H14B 0.9800
C14 H14C 0.9800
C15 N111 1.328(5)
C15 N16 1.410(5)
N16 C19 1.456(5)
N16 C17 1.476(6)
C17 C18 1.455(7)
C17 H17A 0.9900
C17 H17B 0.9900
C18 H18A 0.9800
C18 H18B 0.9800
C18 H18C 0.9800
C19 C110 1.527(6)
C19 H19A 0.9900
C19 H19B 0.9900
C110 H11A 0.9800
C110 H11B 0.9800
C110 H11C 0.9800
N111 C111 1.468(5)
C111 C112 1.510(5)
C111 C113 1.523(6)
C111 H111 1.0000
C112 H11D 0.9800
C112 H11E 0.9800
C112 H11F 0.9800
C113 H11G 0.9800
C113 H11H 0.9800
C113 H11I 0.9800
N114 C118 1.323(4)
N114 C115 1.472(4)
C115 C116 1.528(5)
C115 C117 1.532(5)
C115 H115 1.0000
C116 H11J 0.9800
C116 H11K 0.9800
C116 H11L 0.9800
C117 H11M 0.9800
C117 H11N 0.9800
C117 H11O 0.9800
C118 N124 1.351(4)
C118 N119 1.392(4)
N119 C120 1.456(5)
N119 C122 1.457(5)
C120 C121 1.517(5)
C120 H12A 0.9900
C120 H12B 0.9900
C121 H12C 0.9800
C121 H12D 0.9800
C121 H12E 0.9800
C122 C123 1.519(5)
C122 H12F 0.9900
C122 H12G 0.9900
C123 H12H 0.9800
C123 H12I 0.9800
C123 H12J 0.9800
N124 C125 1.471(4)
C125 C127 1.502(5)
C125 C126 1.522(6)
C125 H125 1.0000
C126 H12K 0.9800
C126 H12L 0.9800
C126 H12M 0.9800
C127 H12N 0.9800
C127 H12O 0.9800
C127 H12P 0.9800
N128 C31' 1.455(11)
N128 C29' 1.459(12)
N128 C131 1.469(5)
N128 C129 1.499(5)
C129 C130 1.510(7)
C129 H12Q 0.9900
C129 H12R 0.9900
C130 H13D 0.9800
C130 H13E 0.9800
C130 H13F 0.9800
C131 C132 1.520(10)
C131 H13G 0.9900
C131 H13H 0.9900
C132 H13I 0.9800
C132 H13J 0.9800
C132 H13K 0.9800
C29' C30' 1.524(14)
C29' H29A 0.9900
C29' H29B 0.9900
C30' H30A 0.9800
C30' H30B 0.9800
C30' H30C 0.9800
C31' C32' 1.522(16)
C31' H31A 0.9900
C31' H31B 0.9900
C32' H32A 0.9800
C32' H32B 0.9800
C32' H32C 0.9800
N133 C136 1.445(6)
N133 C34' 1.446(11)
N133 C134 1.490(5)
N133 C36' 1.502(12)
C134 C135 1.525(9)
C134 H13L 0.9900
C134 H13M 0.9900
C135 H13N 0.9800
C135 H13O 0.9800
C135 H13P 0.9800
C136 C137 1.517(7)
C136 H13Q 0.9900
C136 H13R 0.9900
C137 H13S 0.9800
C137 H13T 0.9800
C137 H13U 0.9800
C34' C35' 1.526(15)
C34' H34A 0.9900
C34' H34B 0.9900
C35' H35A 0.9800
C35' H35B 0.9800
C35' H35C 0.9800
C36' C37' 1.519(13)
C36' H36A 0.9900
C36' H36B 0.9900
C37' H37A 0.9800
C37' H37B 0.9800
C37' H37C 0.9800
N21 C25 1.329(5)
N21 C2' 1.460(8)
N21 C22 1.540(8)
C22 C23 1.525(9)
C22 C24 1.531(9)
C22 H22 1.0000
C23 H23A 0.9800
C23 H23B 0.9800
C23 H23C 0.9800
C24 H24A 0.9800
C24 H24B 0.9800
C24 H24C 0.9800
C2' C4' 1.517(10)
C2' C3' 1.537(9)
C2' H2' 1.0000
C3' H3'A 0.9800
C3' H3'B 0.9800
C3' H3'C 0.9800
C4' H4'A 0.9800
C4' H4'B 0.9800
C4' H4'C 0.9800
C25 N211 1.349(4)
C25 N26 1.397(5)
N26 C27 1.467(5)
N26 C29 1.469(5)
C27 C28 1.502(6)
C27 H27A 0.9900
C27 H27B 0.9900
C28 H28A 0.9800
C28 H28B 0.9800
C28 H28C 0.9800
C29 C210 1.525(5)
C29 H29C 0.9900
C29 H29D 0.9900
C210 H21A 0.9800
C210 H21B 0.9800
C210 H21C 0.9800
N211 C212 1.471(5)
C212 C213 1.517(5)
C212 C214 1.525(5)
C212 H212 1.0000
C213 H21D 0.9800
C213 H21E 0.9800
C213 H21F 0.9800
C214 H21G 0.9800
C214 H21H 0.9800
C214 H21I 0.9800
N215 C219 1.319(8)
N215 C216 1.481(8)
C216 C217 1.517(10)
C216 C218 1.527(10)
C216 H216 1.0000
C217 H21J 0.9800
C217 H21K 0.9800
C217 H21L 0.9800
C218 H21M 0.9800
C218 H21N 0.9800
C218 H21O 0.9800
C219 N225 1.355(8)
C219 N220 1.399(8)
N220 C221 1.446(8)
N220 C222 1.453(8)
C221 C223 1.502(9)
C221 H22A 0.9900
C221 H22B 0.9900
C222 C224 1.520(10)
C222 H22C 0.9900
C222 H22D 0.9900
C223 H22E 0.9800
C223 H22F 0.9800
C223 H22G 0.9800
C224 H22H 0.9800
C224 H22I 0.9800
C224 H22J 0.9800
N225 C226 1.514(12)
C226 C228 1.505(10)
C226 C227 1.524(10)
C226 H226 1.0000
C227 H22K 0.9800
C227 H22L 0.9800
C227 H22M 0.9800
C228 H22N 0.9800
C228 H22O 0.9800
C228 H22P 0.9800
N15' C19' 1.306(9)
N15' C06' 1.460(9)
C06' C08' 1.504(11)
C06' C07' 1.504(10)
C06' H06' 1.0000
C07' H07A 0.9800
C07' H07B 0.9800
C07' H07C 0.9800
C08' H08A 0.9800
C08' H08B 0.9800
C08' H08C 0.9800
C19' N25' 1.344(9)
C19' N22' 1.407(9)
N22' C01' 1.441(9)
N22' C03' 1.455(10)
C01' C02' 1.521(11)
C01' H01A 0.9900
C01' H01B 0.9900
C02' H02A 0.9800
C02' H02B 0.9800
C02' H02C 0.9800
C03' C04' 1.478(12)
C03' H03A 0.9900
C03' H03B 0.9900
C04' H04A 0.9800
C04' H04B 0.9800
C04' H04C 0.9800
N25' C46' 1.330(16)
C46' C47' 1.489(11)
C46' C48' 1.511(12)
C46' H46' 1.0000
C47' H47A 0.9800
C47' H47B 0.9800
C47' H47C 0.9800
C48' H48A 0.9800
C48' H48B 0.9800
C48' H48C 0.9800
N229 C233 1.387(8)
N229 C25' 1.514(8)
N229 C231 1.530(7)
N229 C23' 1.530(8)
C231 C232 1.530(9)
C231 H23D 0.9900
C231 H23E 0.9900
C232 H23F 0.9800
C232 H23G 0.9800
C232 H23H 0.9800
C233 C234 1.563(10)
C233 H23I 0.9900
C233 H23J 0.9900
C234 H23K 0.9800
C234 H23L 0.9800
C234 H23M 0.9800
C23' C24' 1.524(9)
C23' H23N 0.9900
C23' H23O 0.9900
C24' H24D 0.9800
C24' H24E 0.9800
C24' H24F 0.9800
C25' C26' 1.532(10)
C25' H25A 0.9900
C25' H25B 0.9900
C26' H26A 0.9800
C26' H26B 0.9800
C26' H26C 0.9800
N234 C235 1.467(4)
N234 C237 1.469(4)
C235 C236 1.516(6)
C235 H23P 0.9900
C235 H23Q 0.9900
C236 H23R 0.9800
C236 H23S 0.9800
C236 H23T 0.9800
C237 C238 1.524(5)
C237 H23U 0.9900
C237 H23V 0.9900
C238 H23W 0.9800
C238 H23X 0.9800
C238 H23Y 0.9800
C41 C47 1.23(6)
C41 C42 1.3900
C41 C46 1.3900
C42 C43 1.3900
C42 H42 0.9500
C43 C44 1.3900
C43 H43 0.9500
C44 C45 1.3900
C44 H44 0.9500
C45 C46 1.3900
C45 H45 0.9500
C46 H46 0.9500
C47 H47D 0.9800
C47 H47E 0.9800
C47 H47F 0.9800

loop_
_geom_torsion_atom_site_label_1
_geom_torsion_atom_site_label_2
_geom_torsion_atom_site_label_3
_geom_torsion_atom_site_label_4
_geom_torsion
N128 Zr1 N11 C15 -178.2(2)
N133 Zr1 N11 C15 84.7(2)
N124 Zr1 N11 C15 -48.0(3)
N111 Zr1 N11 C15 0.0(2)
N114 Zr1 N11 C15 -84.9(2)
C118 Zr1 N11 C15 -71.2(2)
N128 Zr1 N11 C12 30.1(4)
N133 Zr1 N11 C12 -67.0(4)
N124 Zr1 N11 C12 160.3(3)
N111 Zr1 N11 C12 -151.7(4)
N114 Zr1 N11 C12 123.4(3)
C15 Zr1 N11 C12 -151.7(5)
C118 Zr1 N11 C12 137.1(3)
C15 N11 C12 C13 -103.1(4)
Zr1 N11 C12 C13 43.3(5)
C15 N11 C12 C14 134.6(4)
Zr1 N11 C12 C14 -78.9(4)
C12 N11 C15 N111 157.3(3)
Zr1 N11 C15 N111 0.0(3)
C12 N11 C15 N16 -23.8(5)
Zr1 N11 C15 N16 178.8(3)
C12 N11 C15 Zr1 157.3(4)
N128 Zr1 C15 N111 -177.63(19)
N133 Zr1 C15 N111 78.6(2)
N124 Zr1 C15 N111 -31.4(2)
N11 Zr1 C15 N111 180.0(3)
N114 Zr1 C15 N111 -84.0(2)
C118 Zr1 C15 N111 -59.9(2)
N128 Zr1 C15 N11 2.4(3)
N133 Zr1 C15 N11 -101.3(2)
N124 Zr1 C15 N11 148.6(2)
N111 Zr1 C15 N11 -180.0(3)
N114 Zr1 C15 N11 96.0(2)
C118 Zr1 C15 N11 120.1(2)
N128 Zr1 C15 N16 -19(6)
N133 Zr1 C15 N16 -122(6)
N124 Zr1 C15 N16 128(6)
N11 Zr1 C15 N16 -21(6)
N111 Zr1 C15 N16 159(6)
N114 Zr1 C15 N16 75(6)
C118 Zr1 C15 N16 99(6)
N111 C15 N16 C19 136.3(4)
N11 C15 N16 C19 -42.5(5)
Zr1 C15 N16 C19 -22(6)
N111 C15 N16 C17 -56.0(5)
N11 C15 N16 C17 125.3(4)
Zr1 C15 N16 C17 146(5)
C15 N16 C17 C18 -79.1(6)
C19 N16 C17 C18 89.1(6)
C15 N16 C19 C110 -118.9(4)
C17 N16 C19 C110 73.2(5)
N11 C15 N111 C111 165.0(3)
N16 C15 N111 C111 -13.9(5)
Zr1 C15 N111 C111 165.0(4)
N11 C15 N111 Zr1 0.0(3)
N16 C15 N111 Zr1 -178.8(3)
N128 Zr1 N111 C15 5.3(4)
N133 Zr1 N111 C15 -104.4(2)
N124 Zr1 N111 C15 152.9(2)
N11 Zr1 N111 C15 0.0(2)
N114 Zr1 N111 C15 95.3(2)
C118 Zr1 N111 C15 123.9(2)
N128 Zr1 N111 C111 -153.0(4)
N133 Zr1 N111 C111 97.3(4)
N124 Zr1 N111 C111 -5.4(4)
N11 Zr1 N111 C111 -158.3(4)
N114 Zr1 N111 C111 -62.9(4)
C15 Zr1 N111 C111 -158.3(5)
C118 Zr1 N111 C111 -34.4(4)
C15 N111 C111 C112 -126.1(4)
Zr1 N111 C111 C112 28.1(6)
C15 N111 C111 C113 113.3(4)
Zr1 N111 C111 C113 -92.5(5)
N128 Zr1 N114 C118 -103.2(2)
N133 Zr1 N114 C118 5.7(4)
N124 Zr1 N114 C118 0.0(2)
N11 Zr1 N114 C118 154.4(2)
N111 Zr1 N114 C118 96.5(2)
C15 Zr1 N114 C118 125.2(2)
N128 Zr1 N114 C115 99.4(4)
N133 Zr1 N114 C115 -151.7(4)
N124 Zr1 N114 C115 -157.4(4)
N11 Zr1 N114 C115 -3.0(4)
N111 Zr1 N114 C115 -60.8(4)
C15 Zr1 N114 C115 -32.1(4)
C118 Zr1 N114 C115 -157.4(5)
C118 N114 C115 C116 118.2(4)
Zr1 N114 C115 C116 -88.9(4)
C118 N114 C115 C117 -120.9(4)
Zr1 N114 C115 C117 32.0(5)
C115 N114 C118 N124 164.1(3)
Zr1 N114 C118 N124 0.0(3)
C115 N114 C118 N119 -15.4(5)
Zr1 N114 C118 N119 -179.4(3)
C115 N114 C118 Zr1 164.0(4)
N128 Zr1 C118 N114 79.6(2)
N133 Zr1 C118 N114 -177.4(2)
N124 Zr1 C118 N114 180.0(3)
N11 Zr1 C118 N114 -29.5(2)
N111 Zr1 C118 N114 -83.0(2)
C15 Zr1 C118 N114 -58.3(2)
N128 Zr1 C118 N124 -100.4(2)
N133 Zr1 C118 N124 2.6(3)
N11 Zr1 C118 N124 150.5(2)
N111 Zr1 C118 N124 97.0(2)
N114 Zr1 C118 N124 -180.0(3)
C15 Zr1 C118 N124 121.7(2)
N128 Zr1 C118 N119 -107(3)
N133 Zr1 C118 N119 -4(3)
N124 Zr1 C118 N119 -6(3)
N11 Zr1 C118 N119 144(3)
N111 Zr1 C118 N119 91(3)
N114 Zr1 C118 N119 174(3)
C15 Zr1 C118 N119 116(3)
N114 C118 N119 C120 132.3(4)
N124 C118 N119 C120 -47.1(5)
Zr1 C118 N119 C120 -41(3)
N114 C118 N119 C122 -44.1(5)
N124 C118 N119 C122 136.5(4)
Zr1 C118 N119 C122 142(3)
C118 N119 C120 C121 -115.2(4)
C122 N119 C120 C121 61.4(4)
C118 N119 C122 C123 -129.7(4)
C120 N119 C122 C123 53.8(4)
N114 C118 N124 C125 153.8(3)
N119 C118 N124 C125 -26.8(5)
Zr1 C118 N124 C125 153.8(4)
N114 C118 N124 Zr1 0.0(3)
N119 C118 N124 Zr1 179.4(3)
N128 Zr1 N124 C118 85.1(2)
N133 Zr1 N124 C118 -178.0(2)
N11 Zr1 N124 C118 -45.0(3)
N111 Zr1 N124 C118 -84.2(2)
N114 Zr1 N124 C118 0.0(2)
C15 Zr1 N124 C118 -69.6(2)
N128 Zr1 N124 C125 -62.1(3)
N133 Zr1 N124 C125 34.8(3)
N11 Zr1 N124 C125 167.8(3)
N111 Zr1 N124 C125 128.5(3)
N114 Zr1 N124 C125 -147.2(4)
C15 Zr1 N124 C125 143.1(3)
C118 Zr1 N124 C125 -147.2(4)
C118 N124 C125 C127 -82.0(4)
Zr1 N124 C125 C127 59.6(5)
C118 N124 C125 C126 154.5(4)
Zr1 N124 C125 C126 -63.8(4)
N133 Zr1 N128 C31' -32.0(7)
N124 Zr1 N128 C31' 71.6(7)
N11 Zr1 N128 C31' -136.9(7)
N111 Zr1 N128 C31' -141.5(8)
N114 Zr1 N128 C31' 129.3(7)
C15 Zr1 N128 C31' -138.1(7)
C118 Zr1 N128 C31' 101.1(7)
N133 Zr1 N128 C29' 154.0(7)
N124 Zr1 N128 C29' -102.4(7)
N11 Zr1 N128 C29' 49.1(7)
N111 Zr1 N128 C29' 44.5(8)
N114 Zr1 N128 C29' -44.7(7)
C15 Zr1 N128 C29' 47.9(7)
C118 Zr1 N128 C29' -73.0(7)
N133 Zr1 N128 C131 37.9(3)
N124 Zr1 N128 C131 141.6(3)
N11 Zr1 N128 C131 -67.0(3)
N111 Zr1 N128 C131 -71.6(5)
N114 Zr1 N128 C131 -160.7(3)
C15 Zr1 N128 C131 -68.2(4)
C118 Zr1 N128 C131 171.0(3)
N133 Zr1 N128 C129 -144.5(3)
N124 Zr1 N128 C129 -40.8(3)
N11 Zr1 N128 C129 110.6(3)
N111 Zr1 N128 C129 106.0(4)
N114 Zr1 N128 C129 16.8(3)
C15 Zr1 N128 C129 109.4(3)
C118 Zr1 N128 C129 -11.4(3)
C31' N128 C129 C130 108.1(7)
C29' N128 C129 C130 -19.3(9)
C131 N128 C129 C130 56.5(5)
Zr1 N128 C129 C130 -121.4(4)
C31' N128 C131 C132 -19.4(13)
C29' N128 C131 C132 102.3(11)
C129 N128 C131 C132 52.1(10)
Zr1 N128 C131 C132 -130.1(9)
C31' N128 C29' C30' -59.5(17)
C131 N128 C29' C30' -111.4(15)
C129 N128 C29' C30' 3.1(12)
Zr1 N128 C29' C30' 115.0(14)
C29' N128 C31' C32' -54(4)
C131 N128 C31' C32' 18(4)
C129 N128 C31' C32' -99(4)
Zr1 N128 C31' C32' 132(4)
N128 Zr1 N133 C136 -147.7(4)
N124 Zr1 N133 C136 108.6(4)
N11 Zr1 N133 C136 -44.1(4)
N111 Zr1 N133 C136 13.8(4)
N114 Zr1 N133 C136 103.7(4)
C15 Zr1 N133 C136 -14.5(4)
C118 Zr1 N133 C136 107.3(4)
N128 Zr1 N133 C34' -36.3(9)
N124 Zr1 N133 C34' -140.1(8)
N11 Zr1 N133 C34' 67.3(9)
N111 Zr1 N133 C34' 125.1(8)
N114 Zr1 N133 C34' -145.0(8)
C15 Zr1 N133 C34' 96.8(8)
C118 Zr1 N133 C34' -141.4(8)
N128 Zr1 N133 C134 34.9(3)
N124 Zr1 N133 C134 -68.8(3)
N11 Zr1 N133 C134 138.5(3)
N111 Zr1 N133 C134 -163.7(3)
N114 Zr1 N133 C134 -73.8(5)
C15 Zr1 N133 C134 168.1(3)
C118 Zr1 N133 C134 -70.1(4)
N128 Zr1 N133 C36' 163.0(7)
N124 Zr1 N133 C36' 59.2(7)
N11 Zr1 N133 C36' -93.4(7)
N111 Zr1 N133 C36' -35.6(7)
N114 Zr1 N133 C36' 54.3(8)
C15 Zr1 N133 C36' -63.9(7)
C118 Zr1 N133 C36' 57.9(7)
C136 N133 C134 C135 52.9(7)
C34' N133 C134 C135 -9.7(10)
C36' N133 C134 C135 96.0(8)
Zr1 N133 C134 C135 -129.4(6)
C34' N133 C136 C137 106.1(8)
C134 N133 C136 C137 58.7(6)
C36' N133 C136 C137 -23.7(10)
Zr1 N133 C136 C137 -119.0(4)
C136 N133 C34' C35' -100(3)
C134 N133 C34' C35' 24(2)
C36' N133 C34' C35' -67(3)
Zr1 N133 C34' C35' 131(2)
C136 N133 C36' C37' 0.9(10)
C34' N133 C36' C37' -52.8(16)
C134 N133 C36' C37' -109.6(14)
Zr1 N133 C36' C37' 111.9(13)
N229 Zr2 N21 C25 10.3(4)
N234 Zr2 N21 C25 -104.7(2)
N225 Zr2 N21 C25 154.3(3)
N211 Zr2 N21 C25 0.2(2)
N25' Zr2 N21 C25 153.3(3)
N15' Zr2 N21 C25 96.3(3)
N215 Zr2 N21 C25 97.0(3)
C19' Zr2 N21 C25 124.0(3)
C219 Zr2 N21 C25 125.3(3)
N229 Zr2 N21 C2' -134.1(6)
N234 Zr2 N21 C2' 110.9(5)
N225 Zr2 N21 C2' 9.9(6)
N211 Zr2 N21 C2' -144.2(6)
N25' Zr2 N21 C2' 8.9(6)
N15' Zr2 N21 C2' -48.2(6)
N215 Zr2 N21 C2' -47.5(6)
C19' Zr2 N21 C2' -20.5(6)
C219 Zr2 N21 C2' -19.1(5)
C25 Zr2 N21 C2' -144.4(6)
N229 Zr2 N21 C22 -157.4(7)
N234 Zr2 N21 C22 87.6(7)
N225 Zr2 N21 C22 -13.3(7)
N211 Zr2 N21 C22 -167.4(7)
N25' Zr2 N21 C22 -14.3(7)
N15' Zr2 N21 C22 -71.4(7)
N215 Zr2 N21 C22 -70.7(7)
C19' Zr2 N21 C22 -43.7(7)
C219 Zr2 N21 C22 -42.3(7)
C25 Zr2 N21 C22 -167.7(8)
C25 N21 C22 C23 107.8(7)
C2' N21 C22 C23 -140.9(19)
Zr2 N21 C22 C23 -86.2(9)
C25 N21 C22 C24 -133.6(6)
C2' N21 C22 C24 -22.2(13)
Zr2 N21 C22 C24 32.4(10)
C25 N21 C2' C4' -110.8(8)
C22 N21 C2' C4' 169(2)
Zr2 N21 C2' C4' 25.1(10)
C25 N21 C2' C3' 123.9(6)
C22 N21 C2' C3' 43.7(13)
Zr2 N21 C2' C3' -100.2(7)
C2' N21 C25 N211 150.2(5)
C22 N21 C25 N211 172.6(4)
Zr2 N21 C25 N211 -0.3(3)
C2' N21 C25 N26 -28.0(7)
C22 N21 C25 N26 -5.6(6)
Zr2 N21 C25 N26 -178.6(3)
C2' N21 C25 Zr2 150.6(6)
C22 N21 C25 Zr2 172.9(5)
N229 Zr2 C25 N21 -175.0(2)
N234 Zr2 C25 N21 77.4(2)
N225 Zr2 C25 N21 -28.9(3)
N211 Zr2 C25 N21 -179.6(4)
N25' Zr2 C25 N21 -33.9(3)
N15' Zr2 C25 N21 -84.4(3)
N215 Zr2 C25 N21 -78.5(3)
C19' Zr2 C25 N21 -62.8(3)
C219 Zr2 C25 N21 -56.2(3)
N229 Zr2 C25 N211 4.7(3)
N234 Zr2 C25 N211 -103.0(2)
N225 Zr2 C25 N211 150.7(2)
N25' Zr2 C25 N211 145.7(3)
N15' Zr2 C25 N211 95.2(3)
N21 Zr2 C25 N211 179.6(4)
N215 Zr2 C25 N211 101.1(3)
C19' Zr2 C25 N211 116.8(3)
C219 Zr2 C25 N211 123.4(2)
N229 Zr2 C25 N26 -34(8)
N234 Zr2 C25 N26 -141(8)
N225 Zr2 C25 N26 112(8)
N211 Zr2 C25 N26 -38(8)
N25' Zr2 C25 N26 107(8)
N15' Zr2 C25 N26 57(8)
N21 Zr2 C25 N26 141(8)
N215 Zr2 C25 N26 63(8)
C19' Zr2 C25 N26 79(8)
C219 Zr2 C25 N26 85(8)
N21 C25 N26 C27 -61.9(5)
N211 C25 N26 C27 120.1(4)
Zr2 C25 N26 C27 158(8)
N21 C25 N26 C29 140.8(4)
N211 C25 N26 C29 -37.2(5)
Zr2 C25 N26 C29 0(8)
C25 N26 C27 C28 -77.7(5)
C29 N26 C27 C28 80.8(5)
C25 N26 C29 C210 -127.5(4)
C27 N26 C29 C210 74.5(5)
N21 C25 N211 C212 152.7(3)
N26 C25 N211 C212 -29.2(5)
Zr2 C25 N211 C212 152.3(3)
N21 C25 N211 Zr2 0.4(3)
N26 C25 N211 Zr2 178.5(3)
N229 Zr2 N211 C25 -176.3(2)
N234 Zr2 N211 C25 82.4(2)
N225 Zr2 N211 C25 -43.1(4)
N25' Zr2 N211 C25 -59.5(5)
N15' Zr2 N211 C25 -86.9(3)
N21 Zr2 N211 C25 -0.2(2)
N215 Zr2 N211 C25 -77.2(3)
C19' Zr2 N211 C25 -77.7(3)
C219 Zr2 N211 C25 -65.6(3)
N229 Zr2 N211 C212 39.0(3)
N234 Zr2 N211 C212 -62.4(3)
N225 Zr2 N211 C212 172.1(4)
N25' Zr2 N211 C212 155.8(5)
N15' Zr2 N211 C212 128.4(4)
N21 Zr2 N211 C212 -145.0(4)
N215 Zr2 N211 C212 138.0(4)
C19' Zr2 N211 C212 137.5(4)
C219 Zr2 N211 C212 149.7(3)
C25 Zr2 N211 C212 -144.7(4)
C25 N211 C212 C213 -107.2(4)
Zr2 N211 C212 C213 31.6(5)
C25 N211 C212 C214 129.3(4)
Zr2 N211 C212 C214 -91.9(4)
N229 Zr2 N215 C219 -102.5(5)
N234 Zr2 N215 C219 34.7(8)
N225 Zr2 N215 C219 3.0(5)
N211 Zr2 N215 C219 157.9(5)
N25' Zr2 N215 C219 -11.9(5)
N15' Zr2 N215 C219 -83.3(15)
N21 Zr2 N215 C219 100.4(5)
C19' Zr2 N215 C219 -22.9(4)
C25 Zr2 N215 C219 129.2(5)
N229 Zr2 N215 C216 94.4(9)
N234 Zr2 N215 C216 -128.4(8)
N225 Zr2 N215 C216 -160.2(10)
N211 Zr2 N215 C216 -5.3(9)
N25' Zr2 N215 C216 -175.0(10)
N15' Zr2 N215 C216 114(2)
N21 Zr2 N215 C216 -62.8(9)
C19' Zr2 N215 C216 173.9(12)
C219 Zr2 N215 C216 -163.1(13)
C25 Zr2 N215 C216 -33.9(9)
C219 N215 C216 C217 -125.7(8)
Zr2 N215 C216 C217 34.7(12)
C219 N215 C216 C218 114.9(9)
Zr2 N215 C216 C218 -84.7(11)
C216 N215 C219 N225 164.8(7)
Zr2 N215 C219 N225 -4.6(7)
C216 N215 C219 N220 -12.7(13)
Zr2 N215 C219 N220 177.9(7)
C216 N215 C219 Zr2 169.4(8)
N229 Zr2 C219 N215 83.4(5)
N234 Zr2 C219 N215 -162.5(4)
N225 Zr2 C219 N215 -174.9(8)
N211 Zr2 C219 N215 -24.8(6)
N25' Zr2 C219 N215 160.8(8)
N15' Zr2 C219 N215 22.6(5)
N21 Zr2 C219 N215 -75.6(5)
C19' Zr2 C219 N215 98.1(12)
C25 Zr2 C219 N215 -51.8(5)
N229 Zr2 C219 N225 -101.7(5)
N234 Zr2 C219 N225 12.4(6)
N211 Zr2 C219 N225 150.0(4)
N25' Zr2 C219 N225 -24.3(5)
N15' Zr2 C219 N225 -162.5(9)
N21 Zr2 C219 N225 99.3(5)
N215 Zr2 C219 N225 174.9(8)
C19' Zr2 C219 N225 -87.1(12)
C25 Zr2 C219 N225 123.0(5)
N229 Zr2 C219 N220 -74(7)
N234 Zr2 C219 N220 40(7)
N225 Zr2 C219 N220 27(7)
N211 Zr2 C219 N220 178(100)
N25' Zr2 C219 N220 3(7)
N15' Zr2 C219 N220 -135(7)
N21 Zr2 C219 N220 127(7)
N215 Zr2 C219 N220 -158(7)
C19' Zr2 C219 N220 -60(7)
C25 Zr2 C219 N220 151(7)
N215 C219 N220 C221 133.0(8)
N225 C219 N220 C221 -44.4(11)
Zr2 C219 N220 C221 -71(7)
N215 C219 N220 C222 -57.1(11)
N225 C219 N220 C222 125.6(8)
Zr2 C219 N220 C222 99(7)
C219 N220 C221 C223 -122.9(8)
C222 N220 C221 C223 67.0(9)
C219 N220 C222 C224 -101.9(9)
C221 N220 C222 C224 68.4(9)
N215 C219 N225 C226 165.3(8)
N220 C219 N225 C226 -17.1(12)
Zr2 C219 N225 C226 160.4(9)
N215 C219 N225 Zr2 4.9(8)
N220 C219 N225 Zr2 -177.5(7)
N229 Zr2 N225 C219 86.7(5)
N234 Zr2 N225 C219 -170.4(5)
N211 Zr2 N225 C219 -44.2(6)
N25' Zr2 N225 C219 96.2(13)
N15' Zr2 N225 C219 10.0(5)
N21 Zr2 N225 C219 -79.6(5)
N215 Zr2 N225 C219 -2.9(5)
C19' Zr2 N225 C219 24.2(4)
C25 Zr2 N225 C219 -66.1(5)
N229 Zr2 N225 C226 -69.5(8)
N234 Zr2 N225 C226 33.4(8)
N211 Zr2 N225 C226 159.5(6)
N25' Zr2 N225 C226 -60.1(12)
N15' Zr2 N225 C226 -146.2(8)
N21 Zr2 N225 C226 124.2(7)
N215 Zr2 N225 C226 -159.1(8)
C19' Zr2 N225 C226 -132.0(10)
C219 Zr2 N225 C226 -156.2(10)
C25 Zr2 N225 C226 137.7(7)
C219 N225 C226 C228 128.5(8)
Zr2 N225 C226 C228 -80.4(9)
C219 N225 C226 C227 -110.7(10)
Zr2 N225 C226 C227 40.5(13)
N229 Zr2 N15' C19' -96.7(6)
N234 Zr2 N15' C19' 14.3(11)
N225 Zr2 N15' C19' 15.3(6)
N211 Zr2 N15' C19' 163.8(6)
N25' Zr2 N15' C19' -0.1(6)
N21 Zr2 N15' C19' 105.8(6)
N215 Zr2 N15' C19' 102.2(16)
C219 Zr2 N15' C19' 25.3(5)
C25 Zr2 N15' C19' 134.6(6)
N229 Zr2 N15' C06' 59.6(9)
N234 Zr2 N15' C06' 170.7(6)
N225 Zr2 N15' C06' 171.7(10)
N211 Zr2 N15' C06' -39.9(9)
N25' Zr2 N15' C06' 156.2(10)
N21 Zr2 N15' C06' -97.9(9)
N215 Zr2 N15' C06' -101.5(19)
C19' Zr2 N15' C06' 156.4(13)
C219 Zr2 N15' C06' -178.3(13)
C25 Zr2 N15' C06' -69.1(9)
C19' N15' C06' C08' -127.2(10)
Zr2 N15' C06' C08' 81.9(10)
C19' N15' C06' C07' 110.7(10)
Zr2 N15' C06' C07' -40.1(12)
C06' N15' C19' N25' -160.8(8)
Zr2 N15' C19' N25' 0.2(9)
C06' N15' C19' N22' 21.1(16)
Zr2 N15' C19' N22' -177.8(9)
C06' N15' C19' Zr2 -161.0(10)
N229 Zr2 C19' N15' 83.4(6)
N234 Zr2 C19' N15' -173.3(5)
N225 Zr2 C19' N15' -154.3(9)
N211 Zr2 C19' N15' -19.2(7)
N25' Zr2 C19' N15' 179.8(10)
N21 Zr2 C19' N15' -76.0(6)
N215 Zr2 C19' N15' -20.2(5)
C219 Zr2 C19' N15' -82.3(12)
C25 Zr2 C19' N15' -50.3(6)
N229 Zr2 C19' N25' -96.3(6)
N234 Zr2 C19' N25' 7.0(7)
N225 Zr2 C19' N25' 26.0(5)
N211 Zr2 C19' N25' 161.0(5)
N15' Zr2 C19' N25' -179.8(10)
N21 Zr2 C19' N25' 104.3(6)
N215 Zr2 C19' N25' 160.1(9)
C219 Zr2 C19' N25' 97.9(13)
C25 Zr2 C19' N25' 130.0(5)
N229 Zr2 C19' N22' -125(11)
N234 Zr2 C19' N22' -22(11)
N225 Zr2 C19' N22' -3(11)
N211 Zr2 C19' N22' 132(11)
N25' Zr2 C19' N22' -29(11)
N15' Zr2 C19' N22' 152(11)
N21 Zr2 C19' N22' 76(11)
N215 Zr2 C19' N22' 131(11)
C219 Zr2 C19' N22' 69(11)
C25 Zr2 C19' N22' 101(11)
N15' C19' N22' C01' 43.4(14)
N25' C19' N22' C01' -134.6(9)
Zr2 C19' N22' C01' -107(11)
N15' C19' N22' C03' -119.9(11)
N25' C19' N22' C03' 62.1(12)
Zr2 C19' N22' C03' 90(11)
C19' N22' C01' C02' 124.6(9)
C03' N22' C01' C02' -71.8(11)
C19' N22' C03' C04' 93.0(11)
C01' N22' C03' C04' -70.5(12)
N15' C19' N25' C46' -177.5(9)
N22' C19' N25' C46' 0.7(15)
Zr2 C19' N25' C46' -177.3(11)
N15' C19' N25' Zr2 -0.2(9)
N22' C19' N25' Zr2 177.9(8)
N229 Zr2 N25' C46' -98.4(12)
N234 Zr2 N25' C46' 1.5(12)
N225 Zr2 N25' C46' 90.6(17)
N211 Zr2 N25' C46' 143.6(10)
N15' Zr2 N25' C46' 176.2(13)
N21 Zr2 N25' C46' 95.0(12)
N215 Zr2 N25' C46' 164.0(13)
C19' Zr2 N25' C46' 176.1(15)
C219 Zr2 N25' C46' 153.6(15)
C25 Zr2 N25' C46' 111.1(12)
N229 Zr2 N25' C19' 85.5(6)
N234 Zr2 N25' C19' -174.6(5)
N225 Zr2 N25' C19' -85.5(12)
N211 Zr2 N25' C19' -32.5(8)
N15' Zr2 N25' C19' 0.1(6)
N21 Zr2 N25' C19' -81.1(6)
N215 Zr2 N25' C19' -12.1(5)
C219 Zr2 N25' C19' -22.5(4)
C25 Zr2 N25' C19' -65.0(6)
C19' N25' C46' C47' -108.8(11)
Zr2 N25' C46' C47' 75.8(13)
C19' N25' C46' C48' 135.2(12)
Zr2 N25' C46' C48' -40.3(19)
N234 Zr2 N229 C233 -35.9(6)
N225 Zr2 N229 C233 68.7(6)
N211 Zr2 N229 C233 -140.8(6)
N25' Zr2 N229 C233 66.6(6)
N15' Zr2 N229 C233 124.4(6)
N21 Zr2 N229 C233 -149.4(5)
N215 Zr2 N229 C233 127.9(6)
C19' Zr2 N229 C233 96.0(6)
C219 Zr2 N229 C233 99.0(6)
C25 Zr2 N229 C233 -143.1(5)
N234 Zr2 N229 C25' -55.6(4)
N225 Zr2 N229 C25' 49.0(5)
N211 Zr2 N229 C25' -160.4(4)
N25' Zr2 N229 C25' 46.9(5)
N15' Zr2 N229 C25' 104.7(5)
N21 Zr2 N229 C25' -169.1(4)
N215 Zr2 N229 C25' 108.3(4)
C19' Zr2 N229 C25' 76.3(4)
C219 Zr2 N229 C25' 79.3(4)
C25 Zr2 N229 C25' -162.7(4)
N234 Zr2 N229 C231 165.8(3)
N225 Zr2 N229 C231 -89.7(4)
N211 Zr2 N229 C231 60.9(4)
N25' Zr2 N229 C231 -91.8(4)
N15' Zr2 N229 C231 -34.0(4)
N21 Zr2 N229 C231 52.2(5)
N215 Zr2 N229 C231 -30.4(4)
C19' Zr2 N229 C231 -62.4(4)
C219 Zr2 N229 C231 -59.3(4)
C25 Zr2 N229 C231 58.6(4)
N234 Zr2 N229 C23' 103.8(6)
N225 Zr2 N229 C23' -151.6(6)
N211 Zr2 N229 C23' -1.1(6)
N25' Zr2 N229 C23' -153.8(6)
N15' Zr2 N229 C23' -95.9(6)
N21 Zr2 N229 C23' -9.7(7)
N215 Zr2 N229 C23' -92.4(6)
C19' Zr2 N229 C23' -124.4(6)
C219 Zr2 N229 C23' -121.3(6)
C25 Zr2 N229 C23' -3.4(6)
C233 N229 C231 C232 -54.9(8)
C25' N229 C231 C232 -28.0(9)
C23' N229 C231 C232 -115.8(8)
Zr2 N229 C231 C232 107.2(6)
C25' N229 C233 C234 -178.4(17)
C231 N229 C233 C234 -69.5(7)
C23' N229 C233 C234 -22.6(6)
Zr2 N229 C233 C234 132.7(5)
C233 N229 C23' C24' 39.3(8)
C25' N229 C23' C24' 49.4(9)
C231 N229 C23' C24' 166.2(10)
Zr2 N229 C23' C24' -111.0(8)
C233 N229 C25' C26' 100.8(15)
C231 N229 C25' C26' 17.1(10)
C23' N229 C25' C26' 76.0(8)
Zr2 N229 C25' C26' -117.5(6)
N229 Zr2 N234 C235 170.1(3)
N225 Zr2 N234 C235 60.0(3)
N211 Zr2 N234 C235 -87.9(3)
N25' Zr2 N234 C235 73.3(4)
N15' Zr2 N234 C235 60.8(7)
N21 Zr2 N234 C235 -30.5(3)
N215 Zr2 N234 C235 32.9(6)
C19' Zr2 N234 C235 69.8(4)
C219 Zr2 N234 C235 53.8(4)
C25 Zr2 N234 C235 -58.6(3)
N229 Zr2 N234 C237 -15.5(3)
N225 Zr2 N234 C237 -125.7(3)
N211 Zr2 N234 C237 86.5(3)
N25' Zr2 N234 C237 -112.3(4)
N15' Zr2 N234 C237 -124.8(7)
N21 Zr2 N234 C237 143.9(3)
N215 Zr2 N234 C237 -152.7(5)
C19' Zr2 N234 C237 -115.8(4)
C219 Zr2 N234 C237 -131.8(3)
C25 Zr2 N234 C237 115.7(3)
C237 N234 C235 C236 -70.5(4)
Zr2 N234 C235 C236 104.7(4)
C235 N234 C237 C238 -69.0(4)
Zr2 N234 C237 C238 116.1(3)
C47 C41 C42 C43 177(2)
C46 C41 C42 C43 0.0
C41 C42 C43 C44 0.0
C42 C43 C44 C45 0.0
C43 C44 C45 C46 0.0
C44 C45 C46 C41 0.0
C47 C41 C46 C45 -177(2)
C42 C41 C46 C45 0.0
